data_4105406
loop_
_publ_author_name
'Yurii V. Geletii'
'Claire Besson'
'Yu Hou'
'Qiushi Yin'
'Djamaladdin G. Musaev'
'David Qui\~nonero'
'Rui Cao'
'Kenneth I. Hardcastle'
'Anna Proust'
'Paul K\"ogerler'
'Craig L. Hill'

_publ_section_title
;
 Structural, Physicochemical, and Reactivity Properties of an
 All-Inorganic, Highly Active Tetraruthenium Homogeneous Catalyst for
 Water Oxidation
;
_journal_name_full 'Journal of the American Chemical Society'
_journal_page_first 17360
_journal_page_last 17370
_journal_paper_doi 10.1021/ja907277b
_journal_volume 131
_journal_year 2009
_chemical_formula_moiety 'C16 H78 Cl4 K2 N8 O82 Ru4 Si2 W20'
_chemical_formula_sum 'C16 H78 Cl4 K2 N8 O82 Ru4 Si2 W20'
_chemical_formula_weight 6052.32
_chemical_name_systematic
; 
 ? 
;
_space_group_IT_number 2
_symmetry_cell_setting triclinic
_symmetry_space_group_name_Hall '-P 1'
_symmetry_space_group_name_H-M 'P -1'
_atom_sites_solution_hydrogens none
_atom_sites_solution_primary direct
_atom_sites_solution_secondary difmap
_audit_creation_method SHELXL-97
_cell_angle_alpha 100.745(3)
_cell_angle_beta 99.569(3)
_cell_angle_gamma 94.958(3)
_cell_formula_units_Z 2
_cell_length_a 14.7305(8)
_cell_length_b 19.6144(9)
_cell_length_c 20.8418(10)
_cell_measurement_reflns_used 5979
_cell_measurement_temperature 173(2)
_cell_measurement_theta_max 22.15
_cell_measurement_theta_min 2.34
_cell_volume 5790.9(5)
_computing_cell_refinement 'Bruker SAINT'
_computing_data_collection 'Bruker APEX2'
_computing_data_reduction 'Bruker SAINT'
_computing_molecular_graphics 'Bruker SHELXTL'
_computing_publication_material 'Bruker SHELXTL'
_computing_structure_refinement 'SHELXL-97 (Sheldrick, 2008)'
_computing_structure_solution 'SHELXS-97 (Sheldrick, 2008)'
_diffrn_ambient_temperature 173(2)
_diffrn_measured_fraction_theta_full 0.999
_diffrn_measured_fraction_theta_max 0.999
_diffrn_measurement_device_type 'Bruker APEX-II CCD'
_diffrn_measurement_method '\f and \w scans'
_diffrn_radiation_monochromator graphite
_diffrn_radiation_source 'fine-focus sealed tube'
_diffrn_radiation_type MoK\a
_diffrn_radiation_wavelength 0.71073
_diffrn_reflns_av_R_equivalents 0.1329
_diffrn_reflns_av_sigmaI/netI 0.1480
_diffrn_reflns_limit_h_max 18
_diffrn_reflns_limit_h_min -18
_diffrn_reflns_limit_k_max 24
_diffrn_reflns_limit_k_min -24
_diffrn_reflns_limit_l_max 25
_diffrn_reflns_limit_l_min -25
_diffrn_reflns_number 81223
_diffrn_reflns_theta_full 25.92
_diffrn_reflns_theta_max 25.92
_diffrn_reflns_theta_min 1.41
_exptl_absorpt_coefficient_mu 20.551
_exptl_absorpt_correction_T_max 0.5776
_exptl_absorpt_correction_T_min 0.0931
_exptl_absorpt_correction_type multi-scan
_exptl_crystal_colour black
_exptl_crystal_density_diffrn 3.471
_exptl_crystal_description block
_exptl_crystal_F_000 5352
_exptl_crystal_size_max 0.22
_exptl_crystal_size_mid 0.06
_exptl_crystal_size_min 0.03
_refine_diff_density_max 5.972
_refine_diff_density_min -3.277
_refine_diff_density_rms 0.528
_refine_ls_extinction_method none
_refine_ls_goodness_of_fit_ref 1.015
_refine_ls_hydrogen_treatment undef
_refine_ls_matrix_type full
_refine_ls_number_parameters 629
_refine_ls_number_reflns 22562
_refine_ls_number_restraints 0
_refine_ls_restrained_S_all 1.015
_refine_ls_R_factor_all 0.1799
_refine_ls_R_factor_gt 0.0897
_refine_ls_shift/su_max 0.001
_refine_ls_shift/su_mean 0.000
_refine_ls_structure_factor_coef Fsqd
_refine_ls_weighting_details 'calc w=1/[\s^2^(Fo^2^)+(0.1650P)^2^+99.0000P] where P=(Fo^2^+2Fc^2^)/3'
_refine_ls_weighting_scheme calc
_refine_ls_wR_factor_gt 0.2436
_refine_ls_wR_factor_ref 0.3063
_reflns_number_gt 11543
_reflns_number_total 22562
_reflns_threshold_expression >2sigma(I)
_cod_data_source_file ja907277b_si_003.cif
_cod_data_source_block ([H2N(CH3)2]8K2H2Cl4-1(0))
_cod_database_code 4105406

loop_
_symmetry_equiv_pos_as_xyz
'x, y, z'
'-x, -y, -z'

loop_
_atom_site_label
_atom_site_type_symbol
_atom_site_fract_x
_atom_site_fract_y
_atom_site_fract_z
_atom_site_U_iso_or_equiv
_atom_site_adp_type
_atom_site_occupancy
_atom_site_symmetry_multiplicity
_atom_site_calc_flag
C1S C 0.154(5) 0.503(4) 0.191(4) 0.13(2) Uiso 1 1 d
C2S C 0.235(4) 0.441(3) 0.268(3) 0.094(17) Uiso 1 1 d
Cl1 Cl -0.1716(8) 0.0465(5) 0.7928(5) 0.061(3) Uani 1 1 d
Cl2 Cl 0.1887(10) 0.3649(7) 0.7511(5) 0.083(4) Uani 1 1 d
Cl3 Cl -0.1060(9) 0.3552(6) 0.8880(5) 0.069(3) Uani 1 1 d
Cl4 Cl 0.1807(8) 0.0545(6) 0.7245(4) 0.062(3) Uani 1 1 d
K1 K 0.9813(6) 0.1039(4) 0.9169(3) 0.045(2) Uani 1 1 d
K2 K 0.0441(7) 0.1055(5) 0.6221(4) 0.064(3) Uani 1 1 d
N1S N 0.159(3) 0.439(2) 0.211(2) 0.084(12) Uiso 1 1 d
O1 O -0.396(2) 0.0430(17) 0.3641(15) 0.073(9) Uiso 1 1 d
O2 O -0.2716(17) 0.1637(14) 0.3626(12) 0.050(6) Uiso 1 1 d
O3 O -0.1520(17) 0.2640(14) 0.3293(12) 0.053(7) Uiso 1 1 d
O4 O -0.2450(19) 0.2971(15) 0.4306(13) 0.059(7) Uiso 1 1 d
O5 O -0.313(2) 0.4324(16) 0.4565(15) 0.071(8) Uiso 1 1 d
O6 O -0.4143(18) 0.3043(15) 0.4737(13) 0.058(7) Uiso 1 1 d
O7 O -0.556(2) 0.2058(16) 0.4850(14) 0.069(8) Uiso 1 1 d
O8 O -0.3971(18) 0.1679(14) 0.4481(13) 0.055(7) Uiso 1 1 d
O9 O -0.0927(16) 0.1566(13) 0.3926(11) 0.044(6) Uiso 1 1 d
O10 O -0.0630(17) 0.2822(14) 0.4649(12) 0.050(6) Uiso 1 1 d
O11 O -0.1718(18) 0.3909(14) 0.5448(13) 0.056(7) Uiso 1 1 d
O12 O -0.332(2) 0.4034(16) 0.5781(14) 0.066(8) Uiso 1 1 d
O13 O -0.4433(19) 0.3003(15) 0.5936(14) 0.064(8) Uiso 1 1 d
O14 O -0.4136(19) 0.1696(15) 0.5759(14) 0.064(8) Uiso 1 1 d
O15 O -0.3053(19) 0.0646(15) 0.4951(13) 0.059(7) Uiso 1 1 d
O16 O -0.203(2) 0.0581(17) 0.4102(16) 0.078(9) Uiso 1 1 d
O17 O -0.013(2) 0.0428(16) 0.4306(14) 0.067(8) Uiso 1 1 d
O18 O -0.1965(16) 0.1826(12) 0.4820(11) 0.041(6) Uiso 1 1 d
O19 O -0.2867(16) 0.2727(13) 0.5547(11) 0.045(6) Uiso 1 1 d
O20 O -0.363(2) 0.4003(17) 0.7097(15) 0.076(9) Uiso 1 1 d
O21 O -0.1214(16) 0.0718(13) 0.5307(11) 0.045(6) Uiso 1 1 d
O22 O -0.0034(17) 0.1760(13) 0.5136(12) 0.048(6) Uiso 1 1 d
O23 O 0.120(2) 0.2837(16) 0.5118(15) 0.070(8) Uiso 1 1 d
O24 O 0.0099(17) 0.3739(14) 0.5773(12) 0.050(6) Uiso 1 1 d
O25 O -0.0594(19) 0.4773(15) 0.6541(13) 0.060(7) Uiso 1 1 d
O26 O -0.2008(19) 0.3726(15) 0.6631(13) 0.060(7) Uiso 1 1 d
O27 O -0.3140(16) 0.2658(13) 0.6807(11) 0.042(6) Uiso 1 1 d
O28 O -0.4248(19) 0.1473(16) 0.7047(14) 0.065(8) Uiso 1 1 d
O29 O -0.3263(18) 0.0676(14) 0.6227(13) 0.056(7) Uiso 1 1 d
O30 O -0.2348(19) -0.0359(15) 0.5597(14) 0.062(8) Uiso 1 1 d
O31 O -0.1065(15) 0.2739(12) 0.5852(11) 0.039(6) Uiso 1 1 d
O32 O -0.2205(15) 0.1691(12) 0.6043(10) 0.036(5) Uiso 1 1 d
O33 O -0.1395(16) 0.0686(13) 0.6577(11) 0.044(6) Uiso 1 1 d
O34 O 0.0779(17) 0.2658(13) 0.6319(12) 0.050(6) Uiso 1 1 d
O35 O -0.0195(18) 0.3605(14) 0.7001(13) 0.054(7) Uiso 1 1 d
O36 O -0.2282(14) 0.1618(12) 0.7304(10) 0.034(5) Uiso 1 1 d
O37 O -0.0523(15) 0.2060(12) 0.6971(10) 0.036(5) Uiso 1 1 d
O38 O 0.1354(15) 0.2054(12) 0.7389(10) 0.037(5) Uiso 1 1 d
O39 O 0.0348(15) 0.2959(12) 0.8069(10) 0.036(5) Uiso 1 1 d
O40 O -0.0899(15) 0.1994(12) 0.8390(10) 0.034(5) Uiso 1 1 d
O41 O 0.0113(14) 0.1142(11) 0.7711(10) 0.031(5) Uiso 1 1 d
O42 O 0.1012(14) 0.2087(11) 0.8805(10) 0.030(5) Uiso 1 1 d
O43 O 0.2679(18) 0.1745(14) 0.8336(13) 0.054(7) Uiso 1 1 d
O44 O 0.1051(15) 0.3613(12) 0.9365(11) 0.041(6) Uiso 1 1 d
O45 O -0.0138(14) 0.2599(11) 0.9691(10) 0.032(5) Uiso 1 1 d
O46 O 0.1517(13) 0.0742(11) 0.8665(9) 0.026(5) Uiso 1 1 d
O47 O 0.459(2) 0.1703(17) 0.8510(15) 0.076(9) Uiso 1 1 d
O48 O 0.3847(19) 0.2767(15) 0.9185(14) 0.063(8) Uiso 1 1 d
O49 O 0.464(3) 0.419(2) 0.9465(19) 0.105(12) Uiso 1 1 d
O50 O 0.2873(17) 0.3841(14) 0.9781(12) 0.050(6) Uiso 1 1 d
O51 O 0.1789(17) 0.4798(14) 1.0266(12) 0.050(6) Uiso 1 1 d
O52 O 0.0825(14) 0.3691(11) 1.0633(10) 0.033(5) Uiso 1 1 d
O53 O -0.0538(17) 0.2820(13) 1.0975(12) 0.049(6) Uiso 1 1 d
O54 O 0.0483(15) 0.1748(12) 1.0537(10) 0.034(5) Uiso 1 1 d
O55 O 0.0272(17) 0.0445(14) 1.0870(12) 0.051(7) Uiso 1 1 d
O56 O 0.1439(14) 0.0760(11) 0.9967(10) 0.033(5) Uiso 1 1 d
O57 O 0.2266(18) -0.0247(14) 0.9259(12) 0.054(7) Uiso 1 1 d
O58 O 0.3405(17) 0.0818(14) 0.9042(12) 0.050(6) Uiso 1 1 d
O59 O 0.2598(15) 0.1772(12) 0.9628(11) 0.039(6) Uiso 1 1 d
O60 O 0.1719(14) 0.2810(11) 1.0183(10) 0.030(5) Uiso 1 1 d
O61 O 0.3238(16) 0.0782(13) 1.0278(11) 0.045(6) Uiso 1 1 d
O62 O 0.4547(16) 0.1868(13) 0.9875(11) 0.044(6) Uiso 1 1 d
O63 O 0.517(2) 0.3174(17) 1.0165(15) 0.074(9) Uiso 1 1 d
O64 O 0.430(2) 0.4173(16) 1.0759(15) 0.070(8) Uiso 1 1 d
O65 O 0.2670(17) 0.3973(14) 1.1010(12) 0.050(6) Uiso 1 1 d
O66 O 0.1369(14) 0.2831(11) 1.1435(10) 0.031(5) Uiso 1 1 d
O67 O 0.1361(15) 0.1586(12) 1.1699(11) 0.041(6) Uiso 1 1 d
O68 O 0.2223(15) 0.0629(12) 1.1170(10) 0.036(5) Uiso 1 1 d
O69 O 0.2437(15) 0.1875(12) 1.0857(11) 0.040(6) Uiso 1 1 d
O70 O 0.3548(17) 0.2855(13) 1.0523(12) 0.048(6) Uiso 1 1 d
O71 O 0.609(3) 0.229(2) 1.092(2) 0.110(13) Uiso 1 1 d
O72 O 0.489(2) 0.3214(17) 1.1432(15) 0.074(9) Uiso 1 1 d
O73 O 0.416(2) 0.4449(16) 1.2073(14) 0.067(8) Uiso 1 1 d
O74 O 0.3224(18) 0.3054(15) 1.1819(13) 0.057(7) Uiso 1 1 d
O75 O 0.2201(17) 0.2690(14) 1.2714(12) 0.051(7) Uiso 1 1 d
O76 O 0.3178(18) 0.1759(15) 1.1978(13) 0.058(7) Uiso 1 1 d
O77 O 0.412(2) 0.0587(16) 1.1547(14) 0.065(8) Uiso 1 1 d
O78 O 0.4345(19) 0.1829(15) 1.1103(14) 0.061(7) Uiso 1 1 d
O1W O 0.815(3) 0.078(2) 0.9584(19) 0.107(12) Uiso 1 1 d
O2W O -0.604(2) 0.0968(18) 0.7180(16) 0.080(9) Uiso 1 1 d
O3W O -0.392(3) 0.078(2) 0.805(2) 0.112(13) Uiso 1 1 d
O4W O 0.577(3) -0.063(2) 0.6224(18) 0.099(12) Uiso 1 1 d
Ru1 Ru -0.1059(2) 0.13461(15) 0.74789(12) 0.0347(7) Uani 1 1 d
Ru2 Ru 0.0574(2) 0.28298(15) 0.72415(12) 0.0381(7) Uani 1 1 d
Ru3 Ru 0.00798(19) 0.28079(14) 0.88279(11) 0.0309(6) Uani 1 1 d
Ru4 Ru 0.13583(19) 0.13966(15) 0.80303(12) 0.0333(6) Uani 1 1 d
Si1 Si -0.2036(7) 0.2249(5) 0.5566(4) 0.033(2) Uani 1 1 d
Si2 Si 0.2593(6) 0.2333(4) 1.0289(4) 0.0258(19) Uani 1 1 d
W1 W -0.31444(13) 0.10170(10) 0.41951(7) 0.0594(5) Uani 1 1 d
W2 W -0.16686(14) 0.23619(10) 0.39987(7) 0.0583(5) Uani 1 1 d
W3 W -0.29219(14) 0.36305(10) 0.49755(8) 0.0602(5) Uani 1 1 d
W4 W -0.43946(13) 0.22912(11) 0.51692(8) 0.0622(5) Uani 1 1 d
W5 W -0.21792(12) 0.05369(8) 0.57960(7) 0.0465(4) Uani 1 1 d
W6 W -0.08733(13) 0.10143(9) 0.45442(7) 0.0525(5) Uani 1 1 d
W7 W 0.02488(12) 0.27492(9) 0.54653(7) 0.0489(4) Uani 1 1 d
W8 W -0.08364(13) 0.38775(8) 0.63178(7) 0.0497(4) Uani 1 1 d
W9 W -0.32728(13) 0.34744(9) 0.64669(7) 0.0554(5) Uani 1 1 d
W10 W -0.33128(11) 0.16483(9) 0.66399(7) 0.0460(4) Uani 1 1 d
W11 W 0.23079(10) 0.06228(7) 0.93993(6) 0.0377(4) Uani 1 1 d
W12 W 0.37090(11) 0.18003(10) 0.89911(8) 0.0489(4) Uani 1 1 d
W13 W 0.41217(13) 0.36360(10) 0.98659(9) 0.0629(5) Uani 1 1 d
W14 W 0.17740(12) 0.39164(7) 1.01586(7) 0.0433(4) Uani 1 1 d
W15 W 0.04197(11) 0.27269(7) 1.05762(6) 0.0360(4) Uani 1 1 d
W16 W 0.11368(11) 0.10323(7) 1.08336(6) 0.0391(4) Uani 1 1 d
W17 W 0.34261(12) 0.11416(8) 1.11849(7) 0.0509(5) Uani 1 1 d
W18 W 0.49731(13) 0.24938(11) 1.07052(10) 0.0675(6) Uani 1 1 d
W19 W 0.38165(14) 0.37642(9) 1.14125(8) 0.0604(5) Uani 1 1 d
W20 W 0.22776(13) 0.24207(8) 1.19006(6) 0.0471(4) Uani 1 1 d

loop_
_atom_site_aniso_label
_atom_site_aniso_U_11
_atom_site_aniso_U_22
_atom_site_aniso_U_33
_atom_site_aniso_U_23
_atom_site_aniso_U_13
_atom_site_aniso_U_12
Cl1 0.085(8) 0.044(6) 0.045(5) 0.016(5) -0.014(5) 0.000(6)
Cl2 0.125(11) 0.064(8) 0.050(6) 0.012(6) -0.005(7) -0.006(8)
Cl3 0.103(9) 0.047(7) 0.057(6) 0.019(5) -0.003(6) 0.030(6)
Cl4 0.080(7) 0.065(7) 0.034(5) -0.002(5) -0.001(5) 0.019(6)
K1 0.063(5) 0.036(5) 0.027(4) 0.005(3) -0.009(3) 0.000(4)
K2 0.097(7) 0.059(6) 0.031(4) 0.005(4) -0.009(4) 0.029(6)
Ru1 0.0454(17) 0.0332(16) 0.0210(12) 0.0063(11) -0.0065(11) 0.0026(14)
Ru2 0.0570(19) 0.0325(17) 0.0218(12) 0.0070(11) -0.0017(12) 0.0035(15)
Ru3 0.0450(16) 0.0269(15) 0.0177(11) 0.0036(10) -0.0044(11) 0.0093(13)
Ru4 0.0457(17) 0.0320(16) 0.0194(12) 0.0014(11) -0.0010(11) 0.0110(14)
Si1 0.044(6) 0.034(6) 0.015(4) 0.000(4) -0.001(4) 0.008(5)
Si2 0.030(5) 0.014(4) 0.026(4) -0.002(3) -0.008(3) -0.003(4)
W1 0.0797(13) 0.0629(12) 0.0237(7) -0.0013(7) -0.0168(7) 0.0170(10)
W2 0.0919(13) 0.0640(12) 0.0197(7) 0.0114(7) -0.0009(7) 0.0299(11)
W3 0.0919(14) 0.0598(12) 0.0330(8) 0.0179(8) 0.0005(8) 0.0355(11)
W4 0.0649(12) 0.0794(14) 0.0384(8) 0.0146(8) -0.0125(8) 0.0244(11)
W5 0.0631(11) 0.0378(9) 0.0273(7) -0.0007(6) -0.0139(7) 0.0040(8)
W6 0.0827(12) 0.0513(11) 0.0211(7) 0.0011(6) -0.0003(7) 0.0279(10)
W7 0.0738(11) 0.0523(11) 0.0230(7) 0.0144(7) 0.0056(7) 0.0124(9)
W8 0.0862(13) 0.0333(9) 0.0297(7) 0.0106(6) 0.0031(7) 0.0135(9)
W9 0.0817(13) 0.0530(11) 0.0324(8) 0.0081(7) 0.0028(8) 0.0292(10)
W10 0.0499(9) 0.0533(11) 0.0294(7) 0.0085(7) -0.0073(6) 0.0050(8)
W11 0.0516(9) 0.0284(8) 0.0283(7) 0.0006(6) -0.0064(6) 0.0161(7)
W12 0.0407(9) 0.0588(11) 0.0445(8) 0.0089(8) 0.0009(7) 0.0078(8)
W13 0.0623(12) 0.0556(12) 0.0624(11) 0.0175(9) -0.0064(9) -0.0161(10)
W14 0.0727(11) 0.0212(8) 0.0287(7) 0.0031(6) -0.0081(7) 0.0047(8)
W15 0.0610(10) 0.0276(8) 0.0176(6) 0.0018(5) 0.0022(6) 0.0125(7)
W16 0.0680(10) 0.0233(8) 0.0213(6) 0.0041(5) -0.0031(6) 0.0033(7)
W17 0.0674(11) 0.0383(9) 0.0364(8) 0.0040(7) -0.0214(7) 0.0164(9)
W18 0.0465(10) 0.0697(14) 0.0711(12) 0.0108(10) -0.0233(9) -0.0016(10)
W19 0.0781(13) 0.0378(10) 0.0462(9) 0.0014(7) -0.0270(8) -0.0078(9)
W20 0.0856(12) 0.0260(8) 0.0197(6) -0.0005(6) -0.0130(7) 0.0072(8)

loop_
_atom_type_symbol
_atom_type_description
_atom_type_scat_dispersion_real
_atom_type_scat_dispersion_imag
_atom_type_scat_source
C C 0.0033 0.0016 'International Tables Vol C Tables 4.2.6.8 and 6.1.1.4'
H H 0.0000 0.0000 'International Tables Vol C Tables 4.2.6.8 and 6.1.1.4'
N N 0.0061 0.0033 'International Tables Vol C Tables 4.2.6.8 and 6.1.1.4'
O O 0.0106 0.0060 'International Tables Vol C Tables 4.2.6.8 and 6.1.1.4'
Si Si 0.0817 0.0704 'International Tables Vol C Tables 4.2.6.8 and 6.1.1.4'
K K 0.2009 0.2494 'International Tables Vol C Tables 4.2.6.8 and 6.1.1.4'
Ru Ru -1.2594 0.8363 'International Tables Vol C Tables 4.2.6.8 and 6.1.1.4'
W W -0.8490 6.8722 'International Tables Vol C Tables 4.2.6.8 and 6.1.1.4'
Cl Cl 0.1484 0.1585 'International Tables Vol C Tables 4.2.6.8 and 6.1.1.4'

loop_
_geom_angle_atom_site_label_1
_geom_angle_atom_site_label_2
_geom_angle_atom_site_label_3
_geom_angle
_geom_angle_site_symmetry_1
_geom_angle_site_symmetry_3
Ru1 Cl1 K1 85.4(4) . 1_455
Ru4 Cl4 K2 85.8(4) . .
O1W K1 O56 117.1(10) . 1_655
O1W K1 O40 93.0(10) . 1_655
O56 K1 O40 143.2(7) 1_655 1_655
O1W K1 O42 144.3(10) . 1_655
O56 K1 O42 85.8(6) 1_655 1_655
O40 K1 O42 58.0(6) 1_655 1_655
O1W K1 O55 78.8(10) . 2_657
O56 K1 O55 70.7(7) 1_655 2_657
O40 K1 O55 140.2(7) 1_655 2_657
O42 K1 O55 136.6(7) 1_655 2_657
O1W K1 O54 84.7(9) . 1_655
O56 K1 O54 56.3(6) 1_655 1_655
O40 K1 O54 110.6(7) 1_655 1_655
O42 K1 O54 86.9(6) 1_655 1_655
O55 K1 O54 107.4(7) 2_657 1_655
O1W K1 O46 158.4(10) . 1_655
O56 K1 O46 56.3(6) 1_655 1_655
O40 K1 O46 102.3(6) 1_655 1_655
O42 K1 O46 57.0(6) 1_655 1_655
O55 K1 O46 79.7(7) 2_657 1_655
O54 K1 O46 103.7(6) 1_655 1_655
O1W K1 O45 90.7(10) . 1_655
O56 K1 O45 100.8(6) 1_655 1_655
O40 K1 O45 55.6(6) 1_655 1_655
O42 K1 O45 56.7(6) 1_655 1_655
O55 K1 O45 160.8(7) 2_657 1_655
O54 K1 O45 55.1(6) 1_655 1_655
O46 K1 O45 110.5(6) 1_655 1_655
O1W K1 Cl1 71.4(9) . 1_655
O56 K1 Cl1 145.3(6) 1_655 1_655
O40 K1 Cl1 61.5(5) 1_655 1_655
O42 K1 Cl1 106.0(5) 1_655 1_655
O55 K1 Cl1 79.1(6) 2_657 1_655
O54 K1 Cl1 153.7(6) 1_655 1_655
O46 K1 Cl1 102.5(5) 1_655 1_655
O45 K1 Cl1 113.0(5) 1_655 1_655
O1W K1 O41 127.6(9) . 1_655
O56 K1 O41 112.2(6) 1_655 1_655
O40 K1 O41 52.7(6) 1_655 1_655
O42 K1 O41 53.0(6) 1_655 1_655
O55 K1 O41 102.5(7) 2_657 1_655
O54 K1 O41 139.9(6) 1_655 1_655
O46 K1 O41 56.1(5) 1_655 1_655
O45 K1 O41 96.7(6) 1_655 1_655
Cl1 K1 O41 58.0(4) 1_655 1_655
O1W K1 Ru4 157.4(9) . 1_655
O56 K1 Ru4 84.8(5) 1_655 1_655
O40 K1 Ru4 69.2(4) 1_655 1_655
O42 K1 Ru4 34.3(4) 1_655 1_655
O55 K1 Ru4 105.6(5) 2_657 1_655
O54 K1 Ru4 114.0(5) 1_655 1_655
O46 K1 Ru4 33.2(4) 1_655 1_655
O45 K1 Ru4 90.3(4) 1_655 1_655
Cl1 K1 Ru4 87.5(3) 1_655 1_655
O41 K1 Ru4 30.0(4) 1_655 1_655
O1W K1 Ru3 110.6(9) . 1_655
O56 K1 Ru3 111.5(5) 1_655 1_655
O40 K1 Ru3 33.2(5) 1_655 1_655
O42 K1 Ru3 33.9(4) 1_655 1_655
O55 K1 Ru3 166.3(6) 2_657 1_655
O54 K1 Ru3 84.0(5) 1_655 1_655
O46 K1 Ru3 90.3(4) 1_655 1_655
O45 K1 Ru3 32.8(4) 1_655 1_655
Cl1 K1 Ru3 94.1(3) 1_655 1_655
O41 K1 Ru3 63.9(4) 1_655 1_655
Ru4 K1 Ru3 61.81(14) 1_655 1_655
O21 K2 O38 142.3(8) . .
O21 K2 O17 69.9(8) . 2_556
O38 K2 O17 141.0(8) . 2_556
O21 K2 O22 56.5(7) . .
O38 K2 O22 109.7(7) . .
O17 K2 O22 108.1(8) 2_556 .
O21 K2 O37 85.7(7) . .
O38 K2 O37 57.1(6) . .
O17 K2 O37 135.5(8) 2_556 .
O22 K2 O37 86.2(7) . .
O21 K2 O33 56.1(7) . .
O38 K2 O33 101.6(7) . .
O17 K2 O33 78.9(8) 2_556 .
O22 K2 O33 103.0(7) . .
O37 K2 O33 56.6(7) . .
O21 K2 Cl4 145.6(7) . .
O38 K2 Cl4 62.1(5) . .
O17 K2 Cl4 79.6(6) 2_556 .
O22 K2 Cl4 153.6(7) . .
O37 K2 Cl4 106.2(5) . .
O33 K2 Cl4 103.3(6) . .
O21 K2 O34 100.7(7) . .
O38 K2 O34 54.9(7) . .
O17 K2 O34 161.8(8) 2_556 .
O22 K2 O34 54.9(7) . .
O37 K2 O34 55.9(6) . .
O33 K2 O34 109.4(7) . .
Cl4 K2 O34 112.8(6) . .
O21 K2 O41 111.7(7) . .
O38 K2 O41 52.4(6) . .
O17 K2 O41 102.1(7) 2_556 .
O22 K2 O41 138.7(7) . .
O37 K2 O41 52.5(6) . .
O33 K2 O41 55.9(6) . .
Cl4 K2 O41 58.8(4) . .
O34 K2 O41 95.8(6) . .
O21 K2 W6 30.6(5) . .
O38 K2 W6 139.5(5) . .
O17 K2 W6 79.4(6) 2_556 .
O22 K2 W6 31.1(5) . .
O37 K2 W6 98.4(5) . .
O33 K2 W6 86.0(5) . .
Cl4 K2 W6 154.9(4) . .
O34 K2 W6 85.0(5) . .
O41 K2 W6 140.0(5) . .
O21 K2 Ru2 110.9(6) . .
O38 K2 Ru2 32.9(5) . .
O17 K2 Ru2 165.4(7) 2_556 .
O22 K2 Ru2 83.0(5) . .
O37 K2 Ru2 33.4(5) . .
O33 K2 Ru2 89.5(5) . .
Cl4 K2 Ru2 94.6(3) . .
O34 K2 Ru2 32.1(4) . .
O41 K2 Ru2 63.7(4) . .
W6 K2 Ru2 108.9(2) . .
O21 K2 Ru1 85.0(5) . .
O38 K2 Ru1 68.3(5) . .
O17 K2 Ru1 104.7(6) 2_556 .
O22 K2 Ru1 113.5(6) . .
O37 K2 Ru1 34.2(4) . .
O33 K2 Ru1 33.3(5) . .
Cl4 K2 Ru1 87.7(3) . .
O34 K2 Ru1 89.5(5) . .
O41 K2 Ru1 29.4(4) . .
W6 K2 Ru1 111.0(3) . .
Ru2 K2 Ru1 61.34(16) . .
C1S N1S C2S 114(5) . .
W2 O2 W1 119.4(12) . .
W2 O4 W3 156.2(16) . .
W4 O6 W3 121.0(14) . .
W4 O8 W1 150.9(15) . .
W6 O9 W2 120.0(12) . .
W2 O10 W7 144.9(14) . .
W3 O11 W8 143.5(14) . .
W3 O12 W9 116.7(15) . .
W9 O13 W4 118.2(14) . .
W4 O14 W10 142.1(16) . .
W1 O15 W5 145.0(15) . .
W6 O16 W1 121.7(17) . .
W6 O17 K2 131.2(14) . 2_556
Si1 O18 W2 123.5(13) . .
Si1 O18 W1 121.4(12) . .
W2 O18 W1 97.0(9) . .
Si1 O18 W6 126.8(12) . .
W2 O18 W6 89.7(8) . .
W1 O18 W6 89.1(8) . .
Si1 O19 W4 123.6(14) . .
Si1 O19 W3 122.2(13) . .
W4 O19 W3 94.8(9) . .
Si1 O19 W9 127.0(13) . .
W4 O19 W9 90.2(8) . .
W3 O19 W9 89.3(8) . .
W6 O21 W5 147.9(14) . .
W6 O21 K2 101.9(10) . .
W5 O21 K2 107.0(10) . .
W7 O22 W6 146.6(14) . .
W7 O22 K2 108.8(10) . .
W6 O22 K2 98.2(10) . .
W8 O24 W7 113.9(12) . .
W9 O26 W8 151.0(16) . .
W9 O27 W10 147.7(13) . .
W10 O29 W5 113.7(13) . .
Si1 O31 W7 129.8(13) . .
Si1 O31 W8 128.1(13) . .
W7 O31 W8 94.6(9) . .
Si1 O32 W10 126.7(12) . .
Si1 O32 W5 126.9(12) . .
W10 O32 W5 95.4(8) . .
W5 O33 Ru1 142.3(14) . .
W5 O33 K2 103.2(9) . .
Ru1 O33 K2 92.9(8) . .
W7 O34 Ru2 141.8(14) . .
W7 O34 K2 102.2(10) . .
Ru2 O34 K2 90.8(9) . .
W8 O35 Ru2 142.2(15) . .
W10 O36 Ru1 145.4(12) . .
Ru2 O37 Ru1 132.1(11) . .
Ru2 O37 K2 95.2(8) . .
Ru1 O37 K2 94.3(8) . .
Ru4 O38 Ru2 131.4(11) . .
Ru4 O38 K2 96.7(9) . .
Ru2 O38 K2 96.5(8) . .
Ru3 O39 Ru2 162.6(14) . .
Ru3 O40 Ru1 129.7(10) . .
Ru3 O40 K1 96.2(8) . 1_455
Ru1 O40 K1 97.5(8) . 1_455
Ru1 O41 Ru4 152.2(13) . .
Ru1 O41 K1 92.1(7) . 1_455
Ru4 O41 K1 89.7(7) . 1_455
Ru1 O41 K2 90.8(7) . .
Ru4 O41 K2 90.5(7) . .
K1 O41 K2 173.3(8) 1_455 .
Ru3 O42 Ru4 132.1(10) . .
Ru3 O42 K1 94.6(7) . 1_455
Ru4 O42 K1 94.1(8) . 1_455
W12 O43 Ru4 145.9(15) . .
W14 O44 Ru3 142.4(13) . .
W15 O45 Ru3 142.0(12) . .
W15 O45 K1 103.8(9) . 1_455
Ru3 O45 K1 91.3(7) . 1_455
W11 O46 Ru4 140.6(11) . .
W11 O46 K1 103.4(8) . 1_455
Ru4 O46 K1 93.7(7) . 1_455
W12 O48 W13 148.0(16) . .
W13 O50 W14 148.6(14) . .
W14 O52 W15 118.0(11) . .
W16 O54 W15 148.2(12) . .
W16 O54 K1 98.3(8) . 1_455
W15 O54 K1 107.3(9) . 1_455
W16 O55 K1 131.5(13) . 2_657
W11 O56 W16 151.4(12) . .
W11 O56 K1 105.7(8) . 1_455
W16 O56 K1 99.9(8) . 1_455
W11 O58 W12 115.2(13) . .
Si2 O59 W11 131.2(13) . .
Si2 O59 W12 124.4(13) . .
W11 O59 W12 94.5(8) . .
Si2 O60 W14 128.6(12) . .
Si2 O60 W15 127.2(11) . .
W14 O60 W15 96.6(8) . .
W17 O61 W11 144.6(13) . .
W18 O62 W12 141.1(13) . .
W13 O63 W18 117.3(15) . .
W19 O64 W13 118.6(16) . .
W19 O65 W14 146.7(14) . .
W20 O66 W15 145.6(12) . .
W16 O67 W20 118.1(11) . .
W16 O68 W17 116.8(11) . .
Si2 O69 W17 123.1(12) . .
Si2 O69 W20 120.7(13) . .
W17 O69 W20 96.8(8) . .
Si2 O69 W16 127.6(12) . .
W17 O69 W16 90.5(8) . .
W20 O69 W16 89.1(7) . .
Si2 O70 W18 124.0(14) . .
Si2 O70 W19 124.1(13) . .
W18 O70 W19 96.5(9) . .
Si2 O70 W13 124.2(13) . .
W18 O70 W13 89.2(8) . .
W19 O70 W13 88.9(9) . .
W18 O72 W19 121.3(16) . .
W20 O74 W19 155.2(16) . .
W20 O76 W17 120.9(14) . .
W17 O78 W18 158.3(16) . .
O41 Ru1 O36 175.1(9) . .
O41 Ru1 O33 98.0(9) . .
O36 Ru1 O33 86.9(9) . .
O41 Ru1 O40 88.5(9) . .
O36 Ru1 O40 86.7(9) . .
O33 Ru1 O40 172.6(9) . .
O41 Ru1 O37 87.8(9) . .
O36 Ru1 O37 92.5(9) . .
O33 Ru1 O37 85.5(9) . .
O40 Ru1 O37 98.3(9) . .
O41 Ru1 Cl1 93.6(7) . .
O36 Ru1 Cl1 86.5(7) . .
O33 Ru1 Cl1 88.0(7) . .
O40 Ru1 Cl1 88.1(7) . .
O37 Ru1 Cl1 173.5(7) . .
O41 Ru1 K2 59.8(6) . .
O36 Ru1 K2 123.9(6) . .
O33 Ru1 K2 53.8(7) . .
O40 Ru1 K2 133.3(6) . .
O37 Ru1 K2 51.5(6) . .
Cl1 Ru1 K2 124.2(3) . .
O41 Ru1 K1 58.7(6) . 1_455
O36 Ru1 K1 117.8(6) . 1_455
O33 Ru1 K1 131.7(7) . 1_455
O40 Ru1 K1 49.5(6) . 1_455
O37 Ru1 K1 129.7(6) . 1_455
Cl1 Ru1 K1 56.0(3) . 1_455
K2 Ru1 K1 118.3(2) . 1_455
O39 Ru2 O34 177.7(11) . .
O39 Ru2 O38 92.3(9) . .
O34 Ru2 O38 87.6(9) . .
O39 Ru2 O37 88.1(9) . .
O34 Ru2 O37 89.5(9) . .
O38 Ru2 O37 85.6(9) . .
O39 Ru2 O35 93.1(10) . .
O34 Ru2 O35 87.0(10) . .
O38 Ru2 O35 174.6(9) . .
O37 Ru2 O35 94.6(10) . .
O39 Ru2 Cl2 94.5(8) . .
O34 Ru2 Cl2 87.8(8) . .
O38 Ru2 Cl2 91.1(7) . .
O37 Ru2 Cl2 175.8(7) . .
O35 Ru2 Cl2 88.4(8) . .
O39 Ru2 K2 121.2(7) . .
O34 Ru2 K2 57.1(8) . .
O38 Ru2 K2 50.6(6) . .
O37 Ru2 K2 51.4(6) . .
O35 Ru2 K2 125.9(8) . .
Cl2 Ru2 K2 124.4(4) . .
O39 Ru3 O45 175.6(9) . .
O39 Ru3 O40 94.0(9) . .
O45 Ru3 O40 86.8(9) . .
O39 Ru3 O44 91.9(10) . .
O45 Ru3 O44 87.3(9) . .
O40 Ru3 O44 174.1(8) . .
O39 Ru3 O42 87.5(9) . .
O45 Ru3 O42 88.3(8) . .
O40 Ru3 O42 86.2(9) . .
O44 Ru3 O42 93.7(9) . .
O39 Ru3 Cl3 96.1(8) . .
O45 Ru3 Cl3 88.2(7) . .
O40 Ru3 Cl3 90.1(7) . .
O44 Ru3 Cl3 89.7(7) . .
O42 Ru3 Cl3 175.0(7) . .
O39 Ru3 K1 121.6(7) . 1_455
O45 Ru3 K1 55.9(6) . 1_455
O40 Ru3 K1 50.6(6) . 1_455
O44 Ru3 K1 125.2(7) . 1_455
O42 Ru3 K1 51.5(6) . 1_455
Cl3 Ru3 K1 123.5(4) . 1_455
O41 Ru4 O43 174.8(10) . .
O41 Ru4 O46 97.3(9) . .
O43 Ru4 O46 87.8(9) . .
O41 Ru4 O38 88.7(9) . .
O43 Ru4 O38 86.4(10) . .
O46 Ru4 O38 173.5(8) . .
O41 Ru4 O42 88.0(9) . .
O43 Ru4 O42 91.0(10) . .
O46 Ru4 O42 85.9(8) . .
O38 Ru4 O42 97.1(9) . .
O41 Ru4 Cl4 94.2(7) . .
O43 Ru4 Cl4 87.4(8) . .
O46 Ru4 Cl4 87.8(6) . .
O38 Ru4 Cl4 89.1(7) . .
O42 Ru4 Cl4 173.5(6) . .
O41 Ru4 K1 60.2(6) . 1_455
O43 Ru4 K1 122.7(7) . 1_455
O46 Ru4 K1 53.1(6) . 1_455
O38 Ru4 K1 133.0(6) . 1_455
O42 Ru4 K1 51.7(6) . 1_455
Cl4 Ru4 K1 124.6(3) . 1_455
O41 Ru4 K2 59.7(6) . .
O43 Ru4 K2 117.7(8) . .
O46 Ru4 K2 131.0(6) . .
O38 Ru4 K2 50.4(7) . .
O42 Ru4 K2 130.6(6) . .
Cl4 Ru4 K2 55.3(3) . .
K1 Ru4 K2 119.6(2) 1_455 .
O19 Si1 O31 109.3(13) . .
O19 Si1 O32 108.5(12) . .
O31 Si1 O32 110.6(12) . .
O19 Si1 O18 112.1(13) . .
O31 Si1 O18 106.5(12) . .
O32 Si1 O18 109.9(13) . .
O59 Si2 O70 112.2(13) . .
O59 Si2 O69 105.7(13) . .
O70 Si2 O69 110.6(13) . .
O59 Si2 O60 111.1(12) . .
O70 Si2 O60 108.4(13) . .
O69 Si2 O60 108.8(12) . .
O1 W1 O15 102.6(13) . .
O1 W1 O8 97.3(13) . .
O15 W1 O8 94.1(11) . .
O1 W1 O16 101.1(14) . .
O15 W1 O16 82.8(12) . .
O8 W1 O16 161.7(13) . .
O1 W1 O2 102.1(12) . .
O15 W1 O2 154.3(11) . .
O8 W1 O2 89.8(11) . .
O16 W1 O2 85.6(12) . .
O1 W1 O18 172.3(11) . .
O15 W1 O18 83.9(10) . .
O8 W1 O18 86.2(10) . .
O16 W1 O18 75.5(11) . .
O2 W1 O18 71.0(9) . .
O3 W2 O4 100.2(12) . .
O3 W2 O10 104.7(11) . .
O4 W2 O10 93.2(12) . .
O3 W2 O2 99.2(11) . .
O4 W2 O2 90.7(12) . .
O10 W2 O2 154.6(11) . .
O3 W2 O9 99.4(11) . .
O4 W2 O9 160.2(11) . .
O10 W2 O9 84.0(10) . .
O2 W2 O9 83.9(10) . .
O3 W2 O18 170.6(11) . .
O4 W2 O18 84.4(10) . .
O10 W2 O18 83.0(9) . .
O2 W2 O18 72.4(9) . .
O9 W2 O18 75.8(9) . .
O5 W3 O11 102.1(13) . .
O5 W3 O12 96.7(13) . .
O11 W3 O12 86.1(12) . .
O5 W3 O4 101.9(12) . .
O11 W3 O4 90.1(11) . .
O12 W3 O4 161.4(12) . .
O5 W3 O6 102.6(13) . .
O11 W3 O6 154.8(11) . .
O12 W3 O6 86.2(12) . .
O4 W3 O6 89.7(11) . .
O5 W3 O19 171.8(11) . .
O11 W3 O19 83.9(10) . .
O12 W3 O19 77.9(11) . .
O4 W3 O19 83.6(10) . .
O6 W3 O19 71.1(10) . .
O7 W4 O14 103.4(13) . .
O7 W4 O6 100.3(13) . .
O14 W4 O6 156.2(12) . .
O7 W4 O8 95.8(13) . .
O14 W4 O8 91.5(12) . .
O6 W4 O8 88.7(11) . .
O7 W4 O13 101.1(13) . .
O14 W4 O13 86.8(12) . .
O6 W4 O13 86.1(12) . .
O8 W4 O13 162.9(12) . .
O7 W4 O19 172.9(12) . .
O14 W4 O19 83.4(11) . .
O6 W4 O19 72.8(10) . .
O8 W4 O19 86.2(10) . .
O13 W4 O19 76.8(10) . .
O30 W5 O33 101.2(12) . .
O30 W5 O21 100.1(12) . .
O33 W5 O21 93.7(10) . .
O30 W5 O29 97.6(12) . .
O33 W5 O29 92.6(10) . .
O21 W5 O29 159.6(11) . .
O30 W5 O15 93.8(12) . .
O33 W5 O15 165.0(11) . .
O21 W5 O15 84.1(10) . .
O29 W5 O15 84.8(11) . .
O30 W5 O32 170.8(11) . .
O33 W5 O32 83.9(10) . .
O21 W5 O32 87.1(9) . .
O29 W5 O32 74.3(10) . .
O15 W5 O32 81.2(10) . .
O30 W5 K2 106.3(9) . .
O33 W5 K2 49.6(7) . .
O21 W5 K2 44.1(7) . .
O29 W5 K2 138.0(8) . .
O15 W5 K2 126.3(8) . .
O32 W5 K2 82.8(6) . .
O17 W6 O9 103.8(12) . .
O17 W6 O16 104.1(14) . .
O9 W6 O16 87.3(12) . .
O17 W6 O21 102.5(12) . .
O9 W6 O21 153.7(10) . .
O16 W6 O21 85.4(12) . .
O17 W6 O22 101.7(12) . .
O9 W6 O22 87.2(11) . .
O16 W6 O22 154.1(12) . .
O21 W6 O22 88.5(10) . .
O17 W6 O18 177.0(11) . .
O9 W6 O18 74.2(9) . .
O16 W6 O18 73.7(12) . .
O21 W6 O18 79.5(9) . .
O22 W6 O18 80.5(9) . .
O17 W6 K2 83.1(10) . .
O9 W6 K2 137.6(8) . .
O16 W6 K2 132.3(10) . .
O21 W6 K2 47.5(7) . .
O22 W6 K2 50.7(7) . .
O18 W6 K2 99.9(6) . .
O23 W7 O34 101.3(13) . .
O23 W7 O22 95.5(13) . .
O34 W7 O22 93.8(11) . .
O23 W7 O24 100.5(13) . .
O34 W7 O24 92.4(11) . .
O22 W7 O24 161.4(10) . .
O23 W7 O10 94.1(12) . .
O34 W7 O10 164.6(10) . .
O22 W7 O10 84.7(10) . .
O24 W7 O10 84.7(10) . .
O23 W7 O31 172.6(12) . .
O34 W7 O31 84.4(9) . .
O22 W7 O31 88.8(9) . .
O24 W7 O31 74.4(9) . .
O10 W7 O31 80.2(9) . .
O23 W7 K2 105.2(11) . .
O34 W7 K2 50.2(8) . .
O22 W7 K2 43.8(7) . .
O24 W7 K2 137.7(7) . .
O10 W7 K2 125.5(8) . .
O31 W7 K2 82.1(6) . .
O25 W8 O35 102.2(13) . .
O25 W8 O24 96.2(12) . .
O35 W8 O24 94.5(11) . .
O25 W8 O26 101.2(12) . .
O35 W8 O26 92.4(11) . .
O24 W8 O26 159.4(11) . .
O25 W8 O11 93.3(12) . .
O35 W8 O11 164.4(12) . .
O24 W8 O11 85.6(10) . .
O26 W8 O11 82.5(11) . .
O25 W8 O31 169.3(10) . .
O35 W8 O31 84.4(10) . .
O24 W8 O31 74.7(10) . .
O26 W8 O31 86.8(10) . .
O11 W8 O31 80.6(10) . .
O20 W9 O26 103.3(14) . .
O20 W9 O27 101.7(13) . .
O26 W9 O27 92.1(11) . .
O20 W9 O13 102.1(13) . .
O26 W9 O13 154.1(12) . .
O27 W9 O13 87.3(11) . .
O20 W9 O12 103.1(14) . .
O26 W9 O12 85.8(12) . .
O27 W9 O12 154.9(11) . .
O13 W9 O12 83.9(12) . .
O20 W9 O19 176.6(12) . .
O26 W9 O19 79.8(10) . .
O27 W9 O19 79.3(9) . .
O13 W9 O19 74.6(10) . .
O12 W9 O19 75.7(10) . .
O28 W10 O36 101.3(11) . .
O28 W10 O27 102.5(12) . .
O36 W10 O27 92.5(10) . .
O28 W10 O29 95.9(12) . .
O36 W10 O29 90.5(10) . .
O27 W10 O29 160.3(10) . .
O28 W10 O14 95.1(12) . .
O36 W10 O14 163.4(10) . .
O27 W10 O14 86.2(11) . .
O29 W10 O14 85.4(11) . .
O28 W10 O32 170.8(11) . .
O36 W10 O32 81.1(8) . .
O27 W10 O32 86.2(9) . .
O29 W10 O32 75.0(10) . .
O14 W10 O32 82.3(9) . .
O57 W11 O46 101.2(11) . .
O57 W11 O56 100.5(11) . .
O46 W11 O56 94.5(9) . .
O57 W11 O58 97.8(12) . .
O46 W11 O58 93.9(9) . .
O56 W11 O58 157.9(10) . .
O57 W11 O61 94.4(11) . .
O46 W11 O61 164.3(9) . .
O56 W11 O61 83.2(9) . .
O58 W11 O61 83.1(10) . .
O57 W11 O59 171.1(11) . .
O46 W11 O59 85.1(9) . .
O56 W11 O59 85.0(9) . .
O58 W11 O59 75.3(10) . .
O61 W11 O59 79.2(9) . .
O57 W11 K1 107.0(9) . 1_455
O46 W11 K1 48.7(6) . 1_455
O56 W11 K1 45.8(6) . 1_455
O58 W11 K1 137.9(8) . 1_455
O61 W11 K1 126.9(7) . 1_455
O59 W11 K1 81.9(6) . 1_455
O47 W12 O43 100.9(13) . .
O47 W12 O48 96.9(14) . .
O43 W12 O48 92.9(12) . .
O47 W12 O58 99.3(13) . .
O43 W12 O58 91.2(11) . .
O48 W12 O58 162.1(11) . .
O47 W12 O62 96.0(12) . .
O43 W12 O62 163.1(10) . .
O48 W12 O62 86.4(11) . .
O58 W12 O62 84.6(10) . .
O47 W12 O59 172.1(12) . .
O43 W12 O59 81.3(10) . .
O48 W12 O59 90.5(10) . .
O58 W12 O59 73.0(9) . .
O62 W12 O59 81.8(8) . .
O49 W13 O50 104.6(15) . .
O49 W13 O64 102.8(16) . .
O50 W13 O64 86.3(12) . .
O49 W13 O63 99.5(16) . .
O50 W13 O63 155.8(12) . .
O64 W13 O63 87.2(13) . .
O49 W13 O48 101.7(16) . .
O50 W13 O48 95.3(11) . .
O64 W13 O48 154.3(12) . .
O63 W13 O48 81.0(13) . .
O49 W13 O70 173.4(15) . .
O50 W13 O70 81.0(10) . .
O64 W13 O70 74.0(11) . .
O63 W13 O70 74.8(11) . .
O48 W13 O70 80.9(10) . .
O51 W14 O44 102.6(11) . .
O51 W14 O52 100.9(10) . .
O44 W14 O52 93.9(10) . .
O51 W14 O50 97.7(11) . .
O44 W14 O50 91.6(10) . .
O52 W14 O50 159.0(10) . .
O51 W14 O65 93.6(11) . .
O44 W14 O65 163.5(11) . .
O52 W14 O65 86.4(9) . .
O50 W14 O65 82.7(10) . .
O51 W14 O60 170.9(10) . .
O44 W14 O60 83.9(9) . .
O52 W14 O60 72.0(8) . .
O50 W14 O60 88.5(9) . .
O65 W14 O60 80.5(9) . .
O53 W15 O45 101.6(10) . .
O53 W15 O52 99.0(10) . .
O45 W15 O52 92.9(9) . .
O53 W15 O54 98.9(10) . .
O45 W15 O54 93.6(9) . .
O52 W15 O54 159.3(9) . .
O53 W15 O66 95.0(10) . .
O45 W15 O66 163.4(8) . .
O52 W15 O66 84.8(9) . .
O54 W15 O66 83.3(9) . .
O53 W15 O60 169.2(10) . .
O45 W15 O60 83.7(8) . .
O52 W15 O60 71.2(8) . .
O54 W15 O60 90.0(8) . .
O66 W15 O60 80.0(8) . .
O53 W15 K1 108.0(9) . 1_455
O45 W15 K1 48.9(7) . 1_455
O52 W15 K1 136.3(6) . 1_455
O54 W15 K1 44.9(6) . 1_455
O66 W15 K1 125.0(6) . 1_455
O60 W15 K1 82.6(6) . 1_455
O55 W16 O67 101.6(11) . .
O55 W16 O54 101.8(11) . .
O67 W16 O54 88.2(10) . .
O55 W16 O56 105.8(11) . .
O67 W16 O56 152.3(10) . .
O54 W16 O56 89.8(9) . .
O55 W16 O68 102.8(11) . .
O67 W16 O68 83.5(9) . .
O54 W16 O68 155.1(9) . .
O56 W16 O68 86.8(9) . .
O55 W16 O69 176.0(10) . .
O67 W16 O69 75.4(9) . .
O54 W16 O69 80.8(9) . .
O56 W16 O69 77.0(8) . .
O68 W16 O69 74.4(9) . .
O55 W16 K1 84.8(9) . 1_455
O67 W16 K1 138.8(7) . 1_455
O54 W16 K1 51.0(7) . 1_455
O56 W16 K1 49.2(6) . 1_455
O68 W16 K1 135.2(6) . 1_455
O69 W16 K1 99.2(5) . 1_455
O77 W17 O61 104.9(12) . .
O77 W17 O78 100.1(13) . .
O61 W17 O78 90.3(11) . .
O77 W17 O68 97.6(12) . .
O61 W17 O68 86.7(10) . .
O78 W17 O68 162.3(11) . .
O77 W17 O76 101.0(12) . .
O61 W17 O76 153.6(11) . .
O78 W17 O76 90.0(12) . .
O68 W17 O76 85.0(10) . .
O77 W17 O69 171.3(11) . .
O61 W17 O69 82.4(9) . .
O78 W17 O69 84.4(10) . .
O68 W17 O69 77.9(9) . .
O76 W17 O69 71.4(10) . .
O71 W18 O72 102.1(17) . .
O71 W18 O62 102.0(15) . .
O72 W18 O62 155.9(12) . .
O71 W18 O78 98.0(16) . .
O72 W18 O78 89.6(13) . .
O62 W18 O78 87.4(11) . .
O71 W18 O63 101.2(16) . .
O72 W18 O63 90.8(13) . .
O62 W18 O63 84.2(12) . .
O78 W18 O63 160.2(12) . .
O71 W18 O70 173.5(15) . .
O72 W18 O70 71.5(11) . .
O62 W18 O70 84.4(10) . .
O78 W18 O70 82.7(10) . .
O63 W18 O70 78.7(11) . .
O73 W19 O65 103.1(13) . .
O73 W19 O64 98.2(14) . .
O65 W19 O64 85.1(12) . .
O73 W19 O74 102.2(12) . .
O65 W19 O74 92.3(11) . .
O64 W19 O74 159.5(12) . .
O73 W19 O72 104.1(13) . .
O65 W19 O72 152.5(12) . .
O64 W19 O72 86.3(13) . .
O74 W19 O72 86.6(12) . .
O73 W19 O70 172.8(11) . .
O65 W19 O70 82.8(10) . .
O64 W19 O70 78.0(11) . .
O74 W19 O70 81.5(10) . .
O72 W19 O70 69.8(11) . .
O75 W20 O74 101.3(12) . .
O75 W20 O66 104.7(11) . .
O74 W20 O66 93.7(11) . .
O75 W20 O76 100.6(12) . .
O74 W20 O76 87.7(12) . .
O66 W20 O76 153.9(10) . .
O75 W20 O67 97.6(11) . .
O74 W20 O67 160.5(10) . .
O66 W20 O67 86.0(9) . .
O76 W20 O67 84.3(11) . .
O75 W20 O69 169.9(10) . .
O74 W20 O69 83.8(10) . .
O66 W20 O69 83.5(8) . .
O76 W20 O69 70.7(10) . .
O67 W20 O69 76.7(9) . .

loop_
_geom_bond_atom_site_label_1
_geom_bond_atom_site_label_2
_geom_bond_distance
_geom_bond_site_symmetry_2
C1S N1S 1.39(8) .
C2S N1S 1.49(6) .
Cl1 Ru1 2.328(11) .
Cl1 K1 3.093(12) 1_455
Cl2 Ru2 2.325(14) .
Cl3 Ru3 2.321(11) .
Cl4 Ru4 2.331(10) .
Cl4 K2 3.053(13) .
K1 O1W 2.77(4) .
K1 O56 2.84(2) 1_655
K1 O40 2.85(2) 1_655
K1 O42 2.88(2) 1_655
K1 O55 2.89(3) 2_657
K1 O54 2.90(2) 1_655
K1 O46 2.94(2) 1_655
K1 O45 3.04(2) 1_655
K1 Cl1 3.093(12) 1_655
K1 O41 3.18(2) 1_655
K1 Ru4 3.666(9) 1_655
K1 Ru3 3.671(8) 1_655
K2 O21 2.78(3) .
K2 O38 2.87(2) .
K2 O17 2.88(3) 2_556
K2 O22 2.88(3) .
K2 O37 2.90(2) .
K2 O33 2.99(3) .
K2 O34 3.10(3) .
K2 O41 3.20(2) .
K2 W6 3.686(8) .
K2 Ru2 3.696(10) .
K2 Ru1 3.697(10) .
O1 W1 1.70(3) .
O2 W2 1.95(3) .
O2 W1 1.98(2) .
O3 W2 1.70(2) .
O4 W2 1.83(3) .
O4 W3 1.98(3) .
O5 W3 1.76(3) .
O6 W4 1.91(3) .
O6 W3 1.98(3) .
O7 W4 1.73(3) .
O8 W4 1.92(3) .
O8 W1 1.94(3) .
O9 W6 1.83(2) .
O9 W2 1.98(2) .
O10 W2 1.90(3) .
O10 W7 1.99(2) .
O11 W3 1.86(3) .
O11 W8 2.06(3) .
O12 W3 1.92(3) .
O12 W9 1.95(3) .
O13 W9 1.93(3) .
O13 W4 1.93(3) .
O14 W4 1.86(3) .
O14 W10 2.05(3) .
O15 W1 1.85(3) .
O15 W5 2.06(3) .
O16 W6 1.85(3) .
O16 W1 1.94(3) .
O17 W6 1.72(3) .
O17 K2 2.88(3) 2_556
O18 Si1 1.64(2) .
O18 W2 2.25(2) .
O18 W1 2.29(2) .
O18 W6 2.42(2) .
O19 Si1 1.61(3) .
O19 W4 2.29(2) .
O19 W3 2.31(2) .
O19 W9 2.38(2) .
O20 W9 1.70(3) .
O21 W6 1.92(2) .
O21 W5 1.93(2) .
O22 W7 1.92(3) .
O22 W6 1.92(2) .
O23 W7 1.69(3) .
O24 W8 1.93(2) .
O24 W7 1.97(3) .
O25 W8 1.72(3) .
O26 W9 1.84(3) .
O26 W8 1.96(3) .
O27 W9 1.88(2) .
O27 W10 1.93(2) .
O28 W10 1.77(3) .
O29 W10 1.95(3) .
O29 W5 1.97(3) .
O30 W5 1.71(3) .
O31 Si1 1.61(2) .
O31 W7 2.22(2) .
O31 W8 2.24(2) .
O32 Si1 1.64(2) .
O32 W10 2.22(2) .
O32 W5 2.23(2) .
O33 W5 1.79(2) .
O33 Ru1 2.03(2) .
O34 W7 1.87(2) .
O34 Ru2 1.97(2) .
O35 W8 1.77(3) .
O35 Ru2 2.06(3) .
O36 W10 1.89(2) .
O36 Ru1 1.92(2) .
O37 Ru2 2.04(2) .
O37 Ru1 2.09(2) .
O38 Ru4 2.02(2) .
O38 Ru2 2.02(2) .
O39 Ru3 1.76(2) .
O39 Ru2 1.79(2) .
O40 Ru3 2.02(2) .
O40 Ru1 2.04(2) .
O40 K1 2.85(2) 1_455
O41 Ru1 1.81(2) .
O41 Ru4 1.83(2) .
O41 K1 3.18(2) 1_455
O42 Ru3 2.05(2) .
O42 Ru4 2.07(2) .
O42 K1 2.88(2) 1_455
O43 W12 1.85(3) .
O43 Ru4 1.96(3) .
O44 W14 1.78(2) .
O44 Ru3 2.05(2) .
O45 W15 1.85(2) .
O45 Ru3 1.99(2) .
O45 K1 3.04(2) 1_455
O46 W11 1.828(19) .
O46 Ru4 2.009(19) .
O46 K1 2.94(2) 1_455
O47 W12 1.76(3) .
O48 W12 1.85(3) .
O48 W13 1.97(3) .
O49 W13 1.69(4) .
O50 W13 1.90(2) .
O50 W14 1.92(2) .
O51 W14 1.70(3) .
O52 W14 1.91(2) .
O52 W15 1.91(2) .
O53 W15 1.76(2) .
O54 W16 1.91(2) .
O54 W15 1.92(2) .
O54 K1 2.90(2) 1_455
O55 W16 1.66(3) .
O55 K1 2.89(3) 2_657
O56 W11 1.88(2) .
O56 W16 1.92(2) .
O56 K1 2.84(2) 1_455
O57 W11 1.67(3) .
O58 W11 1.93(2) .
O58 W12 1.97(3) .
O59 Si2 1.60(2) .
O59 W11 2.20(2) .
O59 W12 2.27(2) .
O60 Si2 1.67(2) .
O60 W14 2.18(2) .
O60 W15 2.21(2) .
O61 W17 1.86(2) .
O61 W11 2.05(2) .
O62 W18 1.90(2) .
O62 W12 2.01(2) .
O63 W13 1.93(3) .
O63 W18 1.93(3) .
O64 W19 1.91(3) .
O64 W13 1.92(3) .
O65 W19 1.87(2) .
O65 W14 2.01(2) .
O66 W20 1.85(2) .
O66 W15 2.05(2) .
O67 W16 1.88(2) .
O67 W20 1.96(2) .
O68 W16 1.93(2) .
O68 W17 1.95(2) .
O69 Si2 1.65(2) .
O69 W17 2.25(2) .
O69 W20 2.30(2) .
O69 W16 2.41(2) .
O70 Si2 1.61(3) .
O70 W18 2.27(2) .
O70 W19 2.27(3) .
O70 W13 2.43(2) .
O71 W18 1.73(4) .
O72 W18 1.90(3) .
O72 W19 1.99(3) .
O73 W19 1.71(3) .
O74 W20 1.84(3) .
O74 W19 1.97(3) .
O75 W20 1.70(2) .
O76 W20 1.94(3) .
O76 W17 1.97(3) .
O77 W17 1.74(3) .
O78 W17 1.88(3) .
O78 W18 1.92(3) .
Ru1 K1 3.720(7) 1_455
Ru3 K1 3.671(8) 1_455
Ru4 K1 3.666(9) 1_455
W11 K1 3.805(9) 1_455
W15 K1 3.919(8) 1_455
W16 K1 3.690(7) 1_455

loop_
_geom_torsion_atom_site_label_1
_geom_torsion_atom_site_label_2
_geom_torsion_atom_site_label_3
_geom_torsion_atom_site_label_4
_geom_torsion
_geom_torsion_site_symmetry_1
_geom_torsion_site_symmetry_4
Ru4 Cl4 K2 O21 -113.2(11) . .
Ru4 Cl4 K2 O38 31.0(5) . .
Ru4 Cl4 K2 O17 -141.1(7) . 2_556
Ru4 Cl4 K2 O22 109.0(14) . .
Ru4 Cl4 K2 O37 -6.5(6) . .
Ru4 Cl4 K2 O33 -65.2(6) . .
Ru4 Cl4 K2 O34 52.8(7) . .
Ru4 Cl4 K2 O41 -30.0(5) . .
Ru4 Cl4 K2 W6 -174.9(9) . .
Ru4 Cl4 K2 Ru2 25.4(4) . .
Ru4 Cl4 K2 Ru1 -35.6(3) . .
O38 K2 O21 W6 104.9(13) . .
O17 K2 O21 W6 -103.6(11) 2_556 .
O22 K2 O21 W6 26.1(8) . .
O37 K2 O21 W6 114.4(10) . .
O33 K2 O21 W6 166.5(13) . .
Cl4 K2 O21 W6 -132.9(9) . .
O34 K2 O21 W6 60.3(10) . .
O41 K2 O21 W6 161.0(8) . .
Ru2 K2 O21 W6 92.0(9) . .
Ru1 K2 O21 W6 148.7(9) . .
O38 K2 O21 W5 -60.9(16) . .
O17 K2 O21 W5 90.6(11) 2_556 .
O22 K2 O21 W5 -139.7(13) . .
O37 K2 O21 W5 -51.4(10) . .
O33 K2 O21 W5 0.7(8) . .
Cl4 K2 O21 W5 61.3(16) . .
O34 K2 O21 W5 -105.6(10) . .
O41 K2 O21 W5 -4.8(12) . .
W6 K2 O21 W5 -165.8(18) . .
Ru2 K2 O21 W5 -73.8(10) . .
Ru1 K2 O21 W5 -17.1(9) . .
O21 K2 O22 W7 134.3(13) . .
O38 K2 O22 W7 -6.1(12) . .
O17 K2 O22 W7 -176.2(10) 2_556 .
O37 K2 O22 W7 46.9(10) . .
O33 K2 O22 W7 101.4(10) . .
Cl4 K2 O22 W7 -72.8(18) . .
O34 K2 O22 W7 -3.3(8) . .
O41 K2 O22 W7 48.9(16) . .
W6 K2 O22 W7 160.0(17) . .
Ru2 K2 O22 W7 13.5(9) . .
Ru1 K2 O22 W7 68.1(11) . .
O21 K2 O22 W6 -25.7(8) . .
O38 K2 O22 W6 -166.1(8) . .
O17 K2 O22 W6 23.8(11) 2_556 .
O37 K2 O22 W6 -113.1(9) . .
O33 K2 O22 W6 -58.6(10) . .
Cl4 K2 O22 W6 127.2(12) . .
O34 K2 O22 W6 -163.4(12) . .
O41 K2 O22 W6 -111.1(11) . .
Ru2 K2 O22 W6 -146.5(8) . .
Ru1 K2 O22 W6 -92.0(9) . .
O21 K2 O33 W5 -0.7(9) . .
O38 K2 O33 W5 146.0(10) . .
O17 K2 O33 W5 -73.9(11) 2_556 .
O22 K2 O33 W5 32.4(12) . .
O37 K2 O33 W5 108.9(12) . .
Cl4 K2 O33 W5 -150.3(9) . .
O34 K2 O33 W5 89.4(11) . .
O41 K2 O33 W5 173.2(13) . .
W6 K2 O33 W5 6.1(9) . .
Ru2 K2 O33 W5 115.1(9) . .
Ru1 K2 O33 W5 145.7(15) . .
O21 K2 O33 Ru1 -146.4(12) . .
O38 K2 O33 Ru1 0.3(9) . .
O17 K2 O33 Ru1 140.5(10) 2_556 .
O22 K2 O33 Ru1 -113.3(9) . .
O37 K2 O33 Ru1 -36.7(7) . .
Cl4 K2 O33 Ru1 64.0(8) . .
O34 K2 O33 Ru1 -56.3(10) . .
O41 K2 O33 Ru1 27.5(6) . .
W6 K2 O33 Ru1 -139.5(7) . .
Ru2 K2 O33 Ru1 -30.6(7) . .
O21 K2 O34 W7 -31.6(11) . .
O38 K2 O34 W7 -179.9(13) . .
O17 K2 O34 W7 26(3) 2_556 .
O22 K2 O34 W7 3.3(8) . .
O37 K2 O34 W7 -108.9(11) . .
O33 K2 O34 W7 -89.2(10) . .
Cl4 K2 O34 W7 156.5(8) . .
O41 K2 O34 W7 -145.0(9) . .
W6 K2 O34 W7 -5.2(8) . .
Ru2 K2 O34 W7 -143.9(15) . .
Ru1 K2 O34 W7 -116.3(9) . .
O21 K2 O34 Ru2 112.3(9) . .
O38 K2 O34 Ru2 -36.0(7) . .
O17 K2 O34 Ru2 169(2) 2_556 .
O22 K2 O34 Ru2 147.2(12) . .
O37 K2 O34 Ru2 35.0(7) . .
O33 K2 O34 Ru2 54.7(10) . .
Cl4 K2 O34 Ru2 -59.7(9) . .
O41 K2 O34 Ru2 -1.2(9) . .
W6 K2 O34 Ru2 138.7(8) . .
Ru1 K2 O34 Ru2 27.6(7) . .
O21 K2 O37 Ru2 -139.7(8) . .
O38 K2 O37 Ru2 33.4(7) . .
O17 K2 O37 Ru2 164.8(9) 2_556 .
O22 K2 O37 Ru2 -83.1(8) . .
O33 K2 O37 Ru2 168.7(11) . .
Cl4 K2 O37 Ru2 73.2(8) . .
O34 K2 O37 Ru2 -33.7(7) . .
O41 K2 O37 Ru2 98.6(9) . .
W6 K2 O37 Ru2 -111.8(7) . .
Ru1 K2 O37 Ru2 133.0(12) . .
O21 K2 O37 Ru1 87.3(8) . .
O38 K2 O37 Ru1 -99.6(9) . .
O17 K2 O37 Ru1 31.8(13) 2_556 .
O22 K2 O37 Ru1 143.9(8) . .
O33 K2 O37 Ru1 35.7(7) . .
Cl4 K2 O37 Ru1 -59.8(8) . .
O34 K2 O37 Ru1 -166.7(11) . .
O41 K2 O37 Ru1 -34.4(6) . .
W6 K2 O37 Ru1 115.2(6) . .
Ru2 K2 O37 Ru1 -133.0(12) . .
O21 K2 O38 Ru4 110.7(12) . .
O17 K2 O38 Ru4 -24.0(16) 2_556 .
O22 K2 O38 Ru4 171.0(8) . .
O37 K2 O38 Ru4 99.4(9) . .
O33 K2 O38 Ru4 62.6(9) . .
Cl4 K2 O38 Ru4 -36.5(6) . .
O34 K2 O38 Ru4 168.2(11) . .
O41 K2 O38 Ru4 34.0(6) . .
W6 K2 O38 Ru4 160.0(6) . .
Ru2 K2 O38 Ru4 133.2(12) . .
Ru1 K2 O38 Ru4 62.7(6) . .
O21 K2 O38 Ru2 -22.5(15) . .
O17 K2 O38 Ru2 -157.2(11) 2_556 .
O22 K2 O38 Ru2 37.8(10) . .
O37 K2 O38 Ru2 -33.8(7) . .
O33 K2 O38 Ru2 -70.6(9) . .
Cl4 K2 O38 Ru2 -169.7(9) . .
O34 K2 O38 Ru2 35.1(7) . .
O41 K2 O38 Ru2 -99.2(9) . .
W6 K2 O38 Ru2 26.8(12) . .
Ru1 K2 O38 Ru2 -70.4(6) . .
O21 K2 O41 Ru1 -25.6(10) . .
O38 K2 O41 Ru1 114.5(10) . .
O17 K2 O41 Ru1 -98.6(9) 2_556 .
O22 K2 O41 Ru1 37.8(14) . .
O37 K2 O41 Ru1 40.4(7) . .
O33 K2 O41 Ru1 -31.1(7) . .
Cl4 K2 O41 Ru1 -168.5(10) . .
O34 K2 O41 Ru1 78.4(9) . .
W6 K2 O41 Ru1 -10.7(12) . .
Ru2 K2 O41 Ru1 77.7(7) . .
O21 K2 O41 Ru4 -177.9(8) . .
O38 K2 O41 Ru4 -37.7(7) . .
O17 K2 O41 Ru4 109.2(9) 2_556 .
O22 K2 O41 Ru4 -114.4(11) . .
O37 K2 O41 Ru4 -111.9(10) . .
O33 K2 O41 Ru4 176.7(11) . .
Cl4 K2 O41 Ru4 39.3(6) . .
O34 K2 O41 Ru4 -73.8(8) . .
W6 K2 O41 Ru4 -163.0(5) . .
Ru2 K2 O41 Ru4 -74.5(7) . .
Ru1 K2 O41 Ru4 -152.2(13) . .
O21 K2 O41 K1 90(7) . 1_455
O38 K2 O41 K1 -130(7) . 1_455
O17 K2 O41 K1 17(7) 2_556 1_455
O22 K2 O41 K1 153(6) . 1_455
O37 K2 O41 K1 156(7) . 1_455
O33 K2 O41 K1 84(7) . 1_455
Cl4 K2 O41 K1 -53(6) . 1_455
O34 K2 O41 K1 -166(6) . 1_455
W6 K2 O41 K1 105(6) . 1_455
Ru2 K2 O41 K1 -167(7) . 1_455
Ru1 K2 O41 K1 115(7) . 1_455
Ru4 O41 Ru1 O36 -48(12) . .
K1 O41 Ru1 O36 46(11) 1_455 .
K2 O41 Ru1 O36 -140(11) . .
Ru4 O41 Ru1 O33 132(2) . .
K1 O41 Ru1 O33 -134.5(8) 1_455 .
K2 O41 Ru1 O33 39.5(8) . .
Ru4 O41 Ru1 O40 -51(3) . .
K1 O41 Ru1 O40 42.0(7) 1_455 .
K2 O41 Ru1 O40 -144.1(8) . .
Ru4 O41 Ru1 O37 47(3) . .
K1 O41 Ru1 O37 140.4(8) 1_455 .
K2 O41 Ru1 O37 -45.7(7) . .
Ru4 O41 Ru1 Cl1 -139(2) . .
K1 O41 Ru1 Cl1 -46.0(5) 1_455 .
K2 O41 Ru1 Cl1 127.9(5) . .
Ru4 O41 Ru1 K2 93(3) . .
K1 O41 Ru1 K2 -173.9(8) 1_455 .
Ru4 O41 Ru1 K1 -93(3) . 1_455
K2 O41 Ru1 K1 173.9(8) . 1_455
W10 O36 Ru1 O41 159(10) . .
W10 O36 Ru1 O33 -21(2) . .
W10 O36 Ru1 O40 163(2) . .
W10 O36 Ru1 O37 64(2) . .
W10 O36 Ru1 Cl1 -109(2) . .
W10 O36 Ru1 K2 21(3) . .
W10 O36 Ru1 K1 -157.3(18) . 1_455
W5 O33 Ru1 O41 -159(2) . .
K2 O33 Ru1 O41 -42.9(9) . .
W5 O33 Ru1 O36 21(2) . .
K2 O33 Ru1 O36 137.0(8) . .
W5 O33 Ru1 O40 49(8) . .
K2 O33 Ru1 O40 166(7) . .
W5 O33 Ru1 O37 -72(2) . .
K2 O33 Ru1 O37 44.2(8) . .
W5 O33 Ru1 Cl1 108(2) . .
K2 O33 Ru1 Cl1 -136.3(6) . .
W5 O33 Ru1 K2 -116(2) . .
W5 O33 Ru1 K1 146.2(16) . 1_455
K2 O33 Ru1 K1 -97.8(8) . 1_455
Ru3 O40 Ru1 O41 55.7(14) . .
K1 O40 Ru1 O41 -48.8(8) 1_455 .
Ru3 O40 Ru1 O36 -123.9(15) . .
K1 O40 Ru1 O36 131.6(8) 1_455 .
Ru3 O40 Ru1 O33 -152(6) . .
K1 O40 Ru1 O33 103(7) 1_455 .
Ru3 O40 Ru1 O37 -31.9(15) . .
K1 O40 Ru1 O37 -136.4(8) 1_455 .
Ru3 O40 Ru1 Cl1 149.4(13) . .
K1 O40 Ru1 Cl1 44.9(6) 1_455 .
Ru3 O40 Ru1 K2 11.5(19) . .
K1 O40 Ru1 K2 -93.0(8) 1_455 .
Ru3 O40 Ru1 K1 104.5(15) . 1_455
Ru2 O37 Ru1 O41 -48.7(15) . .
K2 O37 Ru1 O41 52.3(8) . .
Ru2 O37 Ru1 O36 126.4(15) . .
K2 O37 Ru1 O36 -132.6(8) . .
Ru2 O37 Ru1 O33 -146.9(16) . .
K2 O37 Ru1 O33 -46.0(8) . .
Ru2 O37 Ru1 O40 39.4(16) . .
K2 O37 Ru1 O40 140.4(7) . .
Ru2 O37 Ru1 Cl1 -152(5) . .
K2 O37 Ru1 Cl1 -51(6) . .
Ru2 O37 Ru1 K2 -100.9(15) . .
Ru2 O37 Ru1 K1 -3.6(19) . 1_455
K2 O37 Ru1 K1 97.4(7) . 1_455
K1 Cl1 Ru1 O41 47.9(7) 1_455 .
K1 Cl1 Ru1 O36 -127.2(7) 1_455 .
K1 Cl1 Ru1 O33 145.8(7) 1_455 .
K1 Cl1 Ru1 O40 -40.4(6) 1_455 .
K1 Cl1 Ru1 O37 151(6) 1_455 .
K1 Cl1 Ru1 K2 103.5(3) 1_455 .
O21 K2 Ru1 O41 156.2(10) . .
O38 K2 Ru1 O41 -50.9(9) . .
O17 K2 Ru1 O41 88.5(10) 2_556 .
O22 K2 Ru1 O41 -153.8(10) . .
O37 K2 Ru1 O41 -114.0(11) . .
O33 K2 Ru1 O41 128.7(12) . .
Cl4 K2 Ru1 O41 9.9(8) . .
O34 K2 Ru1 O41 -103.0(9) . .
W6 K2 Ru1 O41 172.6(8) . .
Ru2 K2 Ru1 O41 -86.7(8) . .
O21 K2 Ru1 O36 -27.6(10) . .
O38 K2 Ru1 O36 125.3(9) . .
O17 K2 Ru1 O36 -95.3(10) 2_556 .
O22 K2 Ru1 O36 22.4(11) . .
O37 K2 Ru1 O36 62.3(11) . .
O33 K2 Ru1 O36 -55.0(12) . .
Cl4 K2 Ru1 O36 -173.9(8) . .
O34 K2 Ru1 O36 73.3(10) . .
O41 K2 Ru1 O36 176.2(11) . .
W6 K2 Ru1 O36 -11.1(9) . .
Ru2 K2 Ru1 O36 89.6(8) . .
O21 K2 Ru1 O33 27.5(10) . .
O38 K2 Ru1 O33 -179.7(10) . .
O17 K2 Ru1 O33 -40.2(10) 2_556 .
O22 K2 Ru1 O33 77.4(10) . .
O37 K2 Ru1 O33 117.3(11) . .
Cl4 K2 Ru1 O33 -118.9(9) . .
O34 K2 Ru1 O33 128.3(10) . .
O41 K2 Ru1 O33 -128.7(12) . .
W6 K2 Ru1 O33 43.9(9) . .
Ru2 K2 Ru1 O33 144.6(9) . .
O21 K2 Ru1 O40 -150.0(10) . .
O38 K2 Ru1 O40 2.8(10) . .
O17 K2 Ru1 O40 142.3(10) 2_556 .
O22 K2 Ru1 O40 -100.0(10) . .
O37 K2 Ru1 O40 -60.2(11) . .
O33 K2 Ru1 O40 -177.5(12) . .
Cl4 K2 Ru1 O40 63.6(9) . .
O34 K2 Ru1 O40 -49.2(10) . .
O41 K2 Ru1 O40 53.8(12) . .
W6 K2 Ru1 O40 -133.6(9) . .
Ru2 K2 Ru1 O40 -32.9(9) . .
O21 K2 Ru1 O37 -89.8(9) . .
O38 K2 Ru1 O37 63.0(9) . .
O17 K2 Ru1 O37 -157.5(10) 2_556 .
O22 K2 Ru1 O37 -39.9(10) . .
O33 K2 Ru1 O37 -117.3(11) . .
Cl4 K2 Ru1 O37 123.8(8) . .
O34 K2 Ru1 O37 11.0(9) . .
O41 K2 Ru1 O37 114.0(11) . .
W6 K2 Ru1 O37 -73.4(8) . .
Ru2 K2 Ru1 O37 27.3(8) . .
O21 K2 Ru1 Cl1 84.0(6) . .
O38 K2 Ru1 Cl1 -123.1(6) . .
O17 K2 Ru1 Cl1 16.3(7) 2_556 .
O22 K2 Ru1 Cl1 134.0(7) . .
O37 K2 Ru1 Cl1 173.9(8) . .
O33 K2 Ru1 Cl1 56.6(9) . .
Cl4 K2 Ru1 Cl1 -62.3(5) . .
O34 K2 Ru1 Cl1 -175.1(6) . .
O41 K2 Ru1 Cl1 -72.2(9) . .
W6 K2 Ru1 Cl1 100.5(4) . .
Ru2 K2 Ru1 Cl1 -158.9(3) . .
O21 K2 Ru1 K1 150.3(5) . 1_455
O38 K2 Ru1 K1 -56.8(5) . 1_455
O17 K2 Ru1 K1 82.6(7) 2_556 1_455
O22 K2 Ru1 K1 -159.7(6) . 1_455
O37 K2 Ru1 K1 -119.8(8) . 1_455
O33 K2 Ru1 K1 122.8(9) . 1_455
Cl4 K2 Ru1 K1 4.0(4) . 1_455
O34 K2 Ru1 K1 -108.9(5) . 1_455
O41 K2 Ru1 K1 -5.9(8) . 1_455
W6 K2 Ru1 K1 166.7(2) . 1_455
Ru2 K2 Ru1 K1 -92.6(2) . 1_455
Ru3 O39 Ru2 O34 44(28) . .
Ru3 O39 Ru2 O38 -43(5) . .
Ru3 O39 Ru2 O37 43(5) . .
Ru3 O39 Ru2 O35 137(5) . .
Ru3 O39 Ru2 Cl2 -134(5) . .
Ru3 O39 Ru2 K2 1(5) . .
W7 O34 Ru2 O39 68(27) . .
K2 O34 Ru2 O39 -44(26) . .
W7 O34 Ru2 O38 154(2) . .
K2 O34 Ru2 O38 43.1(8) . .
W7 O34 Ru2 O37 69(2) . .
K2 O34 Ru2 O37 -42.5(8) . .
W7 O34 Ru2 O35 -26(2) . .
K2 O34 Ru2 O35 -137.2(9) . .
W7 O34 Ru2 Cl2 -115(2) . .
K2 O34 Ru2 Cl2 134.3(6) . .
W7 O34 Ru2 K2 111(2) . .
Ru4 O38 Ru2 O39 24.8(16) . .
K2 O38 Ru2 O39 129.7(9) . .
Ru4 O38 Ru2 O34 -152.9(16) . .
K2 O38 Ru2 O34 -47.9(9) . .
Ru4 O38 Ru2 O37 -63.2(15) . .
K2 O38 Ru2 O37 41.8(8) . .
Ru4 O38 Ru2 O35 -156(10) . .
K2 O38 Ru2 O35 -51(11) . .
Ru4 O38 Ru2 Cl2 119.4(14) . .
K2 O38 Ru2 Cl2 -135.7(6) . .
Ru4 O38 Ru2 K2 -104.9(16) . .
Ru1 O37 Ru2 O39 -33.0(15) . .
K2 O37 Ru2 O39 -133.6(9) . .
Ru1 O37 Ru2 O34 147.0(16) . .
K2 O37 Ru2 O34 46.5(9) . .
Ru1 O37 Ru2 O38 59.4(15) . .
K2 O37 Ru2 O38 -41.1(8) . .
Ru1 O37 Ru2 O35 -126.0(15) . .
K2 O37 Ru2 O35 133.4(8) . .
Ru1 O37 Ru2 Cl2 97(9) . .
K2 O37 Ru2 Cl2 -3(10) . .
Ru1 O37 Ru2 K2 100.5(15) . .
W8 O35 Ru2 O39 -155(2) . .
W8 O35 Ru2 O34 23(2) . .
W8 O35 Ru2 O38 26(12) . .
W8 O35 Ru2 O37 -66(2) . .
W8 O35 Ru2 Cl2 111(2) . .
W8 O35 Ru2 K2 -22(3) . .
O21 K2 Ru2 O39 101.5(10) . .
O38 K2 Ru2 O39 -64.0(11) . .
O17 K2 Ru2 O39 11(3) 2_556 .
O22 K2 Ru2 O39 151.6(9) . .
O37 K2 Ru2 O39 57.9(11) . .
O33 K2 Ru2 O39 48.5(10) . .
Cl4 K2 Ru2 O39 -54.9(9) . .
O34 K2 Ru2 O39 178.1(12) . .
O41 K2 Ru2 O39 -3.2(9) . .
W6 K2 Ru2 O39 134.1(8) . .
Ru1 K2 Ru2 O39 29.9(8) . .
O21 K2 Ru2 O34 -76.6(10) . .
O38 K2 Ru2 O34 117.9(12) . .
O17 K2 Ru2 O34 -167(3) 2_556 .
O22 K2 Ru2 O34 -26.5(10) . .
O37 K2 Ru2 O34 -120.2(12) . .
O33 K2 Ru2 O34 -129.6(10) . .
Cl4 K2 Ru2 O34 127.0(9) . .
O41 K2 Ru2 O34 178.7(10) . .
W6 K2 Ru2 O34 -44.1(9) . .
Ru1 K2 Ru2 O34 -148.2(9) . .
O21 K2 Ru2 O38 165.5(10) . .
O17 K2 Ru2 O38 75(3) 2_556 .
O22 K2 Ru2 O38 -144.4(10) . .
O37 K2 Ru2 O38 121.9(11) . .
O33 K2 Ru2 O38 112.5(9) . .
Cl4 K2 Ru2 O38 9.1(8) . .
O34 K2 Ru2 O38 -117.9(12) . .
O41 K2 Ru2 O38 60.8(9) . .
W6 K2 Ru2 O38 -162.0(9) . .
Ru1 K2 Ru2 O38 93.9(8) . .
O21 K2 Ru2 O37 43.6(9) . .
O38 K2 Ru2 O37 -121.9(11) . .
O17 K2 Ru2 O37 -47(3) 2_556 .
O22 K2 Ru2 O37 93.7(9) . .
O33 K2 Ru2 O37 -9.4(9) . .
Cl4 K2 Ru2 O37 -112.7(8) . .
O34 K2 Ru2 O37 120.2(12) . .
O41 K2 Ru2 O37 -61.1(9) . .
W6 K2 Ru2 O37 76.2(8) . .
Ru1 K2 Ru2 O37 -27.9(8) . .
O21 K2 Ru2 O35 -19.7(11) . .
O38 K2 Ru2 O35 174.8(12) . .
O17 K2 Ru2 O35 -110(3) 2_556 .
O22 K2 Ru2 O35 30.4(10) . .
O37 K2 Ru2 O35 -63.3(12) . .
O33 K2 Ru2 O35 -72.7(10) . .
Cl4 K2 Ru2 O35 -176.1(9) . .
O34 K2 Ru2 O35 56.9(12) . .
O41 K2 Ru2 O35 -124.4(10) . .
W6 K2 Ru2 O35 12.9(9) . .
Ru1 K2 Ru2 O35 -91.3(9) . .
O21 K2 Ru2 Cl2 -136.7(7) . .
O38 K2 Ru2 Cl2 57.8(9) . .
O17 K2 Ru2 Cl2 133(3) 2_556 .
O22 K2 Ru2 Cl2 -86.6(6) . .
O37 K2 Ru2 Cl2 179.7(9) . .
O33 K2 Ru2 Cl2 170.3(6) . .
Cl4 K2 Ru2 Cl2 66.9(5) . .
O34 K2 Ru2 Cl2 -60.1(9) . .
O41 K2 Ru2 Cl2 118.6(6) . .
W6 K2 Ru2 Cl2 -104.1(4) . .
Ru1 K2 Ru2 Cl2 151.7(4) . .
Ru2 O39 Ru3 O45 60(15) . .
Ru2 O39 Ru3 O40 -39(5) . .
Ru2 O39 Ru3 O44 140(5) . .
Ru2 O39 Ru3 O42 47(5) . .
Ru2 O39 Ru3 Cl3 -130(4) . .
Ru2 O39 Ru3 K1 6(5) . 1_455
W15 O45 Ru3 O39 58(14) . .
K1 O45 Ru3 O39 -57(13) 1_455 .
W15 O45 Ru3 O40 158(2) . .
K1 O45 Ru3 O40 43.2(7) 1_455 .
W15 O45 Ru3 O44 -22(2) . .
K1 O45 Ru3 O44 -136.8(8) 1_455 .
W15 O45 Ru3 O42 72(2) . .
K1 O45 Ru3 O42 -43.0(7) 1_455 .
W15 O45 Ru3 Cl3 -112.0(19) . .
K1 O45 Ru3 Cl3 133.4(5) 1_455 .
W15 O45 Ru3 K1 115(2) . 1_455
Ru1 O40 Ru3 O39 23.4(15) . .
K1 O40 Ru3 O39 128.5(9) 1_455 .
Ru1 O40 Ru3 O45 -152.3(15) . .
K1 O40 Ru3 O45 -47.2(8) 1_455 .
Ru1 O40 Ru3 O44 -152(8) . .
K1 O40 Ru3 O44 -47(9) 1_455 .
Ru1 O40 Ru3 O42 -63.8(14) . .
K1 O40 Ru3 O42 41.3(7) 1_455 .
Ru1 O40 Ru3 Cl3 119.5(13) . .
K1 O40 Ru3 Cl3 -135.4(6) 1_455 .
Ru1 O40 Ru3 K1 -105.1(15) . 1_455
W14 O44 Ru3 O39 -155(2) . .
W14 O44 Ru3 O45 21(2) . .
W14 O44 Ru3 O40 21(10) . .
W14 O44 Ru3 O42 -67(2) . .
W14 O44 Ru3 Cl3 109(2) . .
W14 O44 Ru3 K1 -23(2) . 1_455
Ru4 O42 Ru3 O39 -35.1(15) . .
K1 O42 Ru3 O39 -134.8(9) 1_455 .
Ru4 O42 Ru3 O45 145.9(14) . .
K1 O42 Ru3 O45 46.2(8) 1_455 .
Ru4 O42 Ru3 O40 59.0(14) . .
K1 O42 Ru3 O40 -40.7(7) 1_455 .
Ru4 O42 Ru3 O44 -126.9(14) . .
K1 O42 Ru3 O44 133.4(8) 1_455 .
Ru4 O42 Ru3 Cl3 100(7) . .
K1 O42 Ru3 Cl3 1(8) 1_455 .
Ru4 O42 Ru3 K1 99.7(15) . 1_455
Ru1 O41 Ru4 O43 -31(12) . .
K1 O41 Ru4 O43 -125(11) 1_455 .
K2 O41 Ru4 O43 62(11) . .
Ru1 O41 Ru4 O46 134(2) . .
K1 O41 Ru4 O46 39.6(7) 1_455 .
K2 O41 Ru4 O46 -133.7(7) . .
Ru1 O41 Ru4 O38 -49(3) . .
K1 O41 Ru4 O38 -143.1(8) 1_455 .
K2 O41 Ru4 O38 43.6(8) . .
Ru1 O41 Ru4 O42 48(3) . .
K1 O41 Ru4 O42 -46.0(7) 1_455 .
K2 O41 Ru4 O42 140.7(7) . .
Ru1 O41 Ru4 Cl4 -138(2) . .
K1 O41 Ru4 Cl4 128.0(5) 1_455 .
K2 O41 Ru4 Cl4 -45.3(5) . .
Ru1 O41 Ru4 K1 94(3) . 1_455
K2 O41 Ru4 K1 -173.3(8) . 1_455
Ru1 O41 Ru4 K2 -93(3) . .
K1 O41 Ru4 K2 173.3(8) 1_455 .
W12 O43 Ru4 O41 147(9) . .
W12 O43 Ru4 O46 -17(3) . .
W12 O43 Ru4 O38 165(3) . .
W12 O43 Ru4 O42 68(3) . .
W12 O43 Ru4 Cl4 -105(3) . .
W12 O43 Ru4 K1 25(3) . 1_455
W12 O43 Ru4 K2 -154(2) . .
W11 O46 Ru4 O41 -160.3(17) . .
K1 O46 Ru4 O41 -43.8(8) 1_455 .
W11 O46 Ru4 O43 18.3(18) . .
K1 O46 Ru4 O43 134.8(9) 1_455 .
W11 O46 Ru4 O38 44(8) . .
K1 O46 Ru4 O38 161(7) 1_455 .
W11 O46 Ru4 O42 -72.8(17) . .
K1 O46 Ru4 O42 43.7(7) 1_455 .
W11 O46 Ru4 Cl4 105.8(16) . .
K1 O46 Ru4 Cl4 -137.7(5) 1_455 .
W11 O46 Ru4 K1 -116.5(18) . 1_455
W11 O46 Ru4 K2 143.9(13) . .
K1 O46 Ru4 K2 -99.6(6) 1_455 .
Ru2 O38 Ru4 O41 54.2(15) . .
K2 O38 Ru4 O41 -50.6(8) . .
Ru2 O38 Ru4 O43 -124.1(16) . .
K2 O38 Ru4 O43 131.0(10) . .
Ru2 O38 Ru4 O46 -150(7) . .
K2 O38 Ru4 O46 105(7) . .
Ru2 O38 Ru4 O42 -33.6(16) . .
K2 O38 Ru4 O42 -138.4(8) . .
Ru2 O38 Ru4 Cl4 148.4(14) . .
K2 O38 Ru4 Cl4 43.6(6) . .
Ru2 O38 Ru4 K1 9(2) . 1_455
K2 O38 Ru4 K1 -96.1(8) . 1_455
Ru2 O38 Ru4 K2 104.8(16) . .
Ru3 O42 Ru4 O41 -47.2(14) . .
K1 O42 Ru4 O41 52.7(8) 1_455 .
Ru3 O42 Ru4 O43 127.6(15) . .
K1 O42 Ru4 O43 -132.5(9) 1_455 .
Ru3 O42 Ru4 O46 -144.7(14) . .
K1 O42 Ru4 O46 -44.8(7) 1_455 .
Ru3 O42 Ru4 O38 41.2(15) . .
K1 O42 Ru4 O38 141.1(8) 1_455 .
Ru3 O42 Ru4 Cl4 -157(5) . .
K1 O42 Ru4 Cl4 -57(6) 1_455 .
Ru3 O42 Ru4 K1 -99.9(14) . 1_455
Ru3 O42 Ru4 K2 -1.2(18) . .
K1 O42 Ru4 K2 98.7(7) 1_455 .
K2 Cl4 Ru4 O41 48.3(7) . .
K2 Cl4 Ru4 O43 -126.6(8) . .
K2 Cl4 Ru4 O46 145.5(6) . .
K2 Cl4 Ru4 O38 -40.2(7) . .
K2 Cl4 Ru4 O42 158(6) . .
K2 Cl4 Ru4 K1 104.6(4) . 1_455
O21 K2 Ru4 O41 3.2(12) . .
O38 K2 Ru4 O41 116.5(11) . .
O17 K2 Ru4 O41 -79.3(10) 2_556 .
O22 K2 Ru4 O41 102.7(12) . .
O37 K2 Ru4 O41 52.8(9) . .
O33 K2 Ru4 O41 -2.8(9) . .
Cl4 K2 Ru4 O41 -120.4(9) . .
O34 K2 Ru4 O41 106.9(9) . .
W6 K2 Ru4 O41 50.7(16) . .
Ru2 K2 Ru4 O41 89.2(8) . .
Ru1 K2 Ru4 O41 15.8(8) . .
O21 K2 Ru4 O43 -171.6(13) . .
O38 K2 Ru4 O43 -58.2(12) . .
O17 K2 Ru4 O43 105.9(11) 2_556 .
O22 K2 Ru4 O43 -72.1(13) . .
O37 K2 Ru4 O43 -121.9(10) . .
O33 K2 Ru4 O43 -177.5(10) . .
Cl4 K2 Ru4 O43 64.8(10) . .
O34 K2 Ru4 O43 -67.8(10) . .
O41 K2 Ru4 O43 -174.8(12) . .
W6 K2 Ru4 O43 -124.0(16) . .
Ru2 K2 Ru4 O43 -85.6(9) . .
Ru1 K2 Ru4 O43 -159.0(9) . .
O21 K2 Ru4 O46 75.0(12) . .
O38 K2 Ru4 O46 -171.6(11) . .
O17 K2 Ru4 O46 -7.4(10) 2_556 .
O22 K2 Ru4 O46 174.6(11) . .
O37 K2 Ru4 O46 124.7(9) . .
O33 K2 Ru4 O46 69.1(9) . .
Cl4 K2 Ru4 O46 -48.5(9) . .
O34 K2 Ru4 O46 178.8(9) . .
O41 K2 Ru4 O46 71.8(11) . .
W6 K2 Ru4 O46 122.6(15) . .
Ru2 K2 Ru4 O46 161.1(7) . .
Ru1 K2 Ru4 O46 87.6(8) . .
O21 K2 Ru4 O38 -113.4(13) . .
O17 K2 Ru4 O38 164.2(11) 2_556 .
O22 K2 Ru4 O38 -13.8(12) . .
O37 K2 Ru4 O38 -63.7(9) . .
O33 K2 Ru4 O38 -119.3(9) . .
Cl4 K2 Ru4 O38 123.1(9) . .
O34 K2 Ru4 O38 -9.6(9) . .
O41 K2 Ru4 O38 -116.5(11) . .
W6 K2 Ru4 O38 -65.8(15) . .
Ru2 K2 Ru4 O38 -27.3(8) . .
Ru1 K2 Ru4 O38 -100.8(8) . .
O21 K2 Ru4 O42 -53.2(13) . .
O38 K2 Ru4 O42 60.1(11) . .
O17 K2 Ru4 O42 -135.7(10) 2_556 .
O22 K2 Ru4 O42 46.3(13) . .
O37 K2 Ru4 O42 -3.6(9) . .
O33 K2 Ru4 O42 -59.2(9) . .
Cl4 K2 Ru4 O42 -176.8(9) . .
O34 K2 Ru4 O42 50.5(9) . .
O41 K2 Ru4 O42 -56.4(11) . .
W6 K2 Ru4 O42 -5.7(17) . .
Ru2 K2 Ru4 O42 32.8(8) . .
Ru1 K2 Ru4 O42 -40.6(8) . .
O21 K2 Ru4 Cl4 123.6(11) . .
O38 K2 Ru4 Cl4 -123.1(9) . .
O17 K2 Ru4 Cl4 41.1(7) 2_556 .
O22 K2 Ru4 Cl4 -136.9(11) . .
O37 K2 Ru4 Cl4 173.2(7) . .
O33 K2 Ru4 Cl4 117.6(6) . .
O34 K2 Ru4 Cl4 -132.7(6) . .
O41 K2 Ru4 Cl4 120.4(9) . .
W6 K2 Ru4 Cl4 171.1(16) . .
Ru2 K2 Ru4 Cl4 -150.4(4) . .
Ru1 K2 Ru4 Cl4 136.2(4) . .
O21 K2 Ru4 K1 9.9(10) . 1_455
O38 K2 Ru4 K1 123.2(8) . 1_455
O17 K2 Ru4 K1 -72.6(7) 2_556 1_455
O22 K2 Ru4 K1 109.4(10) . 1_455
O37 K2 Ru4 K1 59.5(5) . 1_455
O33 K2 Ru4 K1 3.9(6) . 1_455
Cl4 K2 Ru4 K1 -113.7(4) . 1_455
O34 K2 Ru4 K1 113.6(5) . 1_455
O41 K2 Ru4 K1 6.7(8) . 1_455
W6 K2 Ru4 K1 57.4(15) . 1_455
Ru2 K2 Ru4 K1 95.9(2) . 1_455
Ru1 K2 Ru4 K1 22.5(2) . 1_455
W4 O19 Si1 O31 179.3(12) . .
W3 O19 Si1 O31 56.8(17) . .
W9 O19 Si1 O31 -60.4(18) . .
W4 O19 Si1 O32 -60.1(17) . .
W3 O19 Si1 O32 177.4(13) . .
W9 O19 Si1 O32 60.2(19) . .
W4 O19 Si1 O18 61.5(18) . .
W3 O19 Si1 O18 -61.0(18) . .
W9 O19 Si1 O18 -178.2(13) . .
W7 O31 Si1 O19 -132.2(16) . .
W8 O31 Si1 O19 9.5(19) . .
W7 O31 Si1 O32 108.5(16) . .
W8 O31 Si1 O32 -109.9(16) . .
W7 O31 Si1 O18 -11(2) . .
W8 O31 Si1 O18 130.7(15) . .
W10 O32 Si1 O19 -5.0(19) . .
W5 O32 Si1 O19 129.9(15) . .
W10 O32 Si1 O31 114.8(15) . .
W5 O32 Si1 O31 -110.3(15) . .
W10 O32 Si1 O18 -127.9(15) . .
W5 O32 Si1 O18 7.0(19) . .
W2 O18 Si1 O19 62.2(18) . .
W1 O18 Si1 O19 -63.0(18) . .
W6 O18 Si1 O19 -178.7(13) . .
W2 O18 Si1 O31 -57.3(17) . .
W1 O18 Si1 O31 177.6(13) . .
W6 O18 Si1 O31 61.9(18) . .
W2 O18 Si1 O32 -177.1(13) . .
W1 O18 Si1 O32 57.8(17) . .
W6 O18 Si1 O32 -57.9(18) . .
W11 O59 Si2 O70 127.4(16) . .
W12 O59 Si2 O70 -9(2) . .
W11 O59 Si2 O69 7(2) . .
W12 O59 Si2 O69 -129.8(14) . .
W11 O59 Si2 O60 -111.1(16) . .
W12 O59 Si2 O60 112.4(14) . .
W18 O70 Si2 O59 -54.5(19) . .
W19 O70 Si2 O59 177.1(13) . .
W13 O70 Si2 O59 61.4(19) . .
W18 O70 Si2 O69 63.2(18) . .
W19 O70 Si2 O69 -65.2(19) . .
W13 O70 Si2 O69 179.2(13) . .
W18 O70 Si2 O60 -177.6(12) . .
W19 O70 Si2 O60 54.0(18) . .
W13 O70 Si2 O60 -61.6(17) . .
W17 O69 Si2 O59 60.6(17) . .
W20 O69 Si2 O59 -176.0(12) . .
W16 O69 Si2 O59 -60.4(17) . .
W17 O69 Si2 O70 -61.1(18) . .
W20 O69 Si2 O70 62.4(17) . .
W16 O69 Si2 O70 178.0(14) . .
W17 O69 Si2 O60 179.9(12) . .
W20 O69 Si2 O60 -56.6(16) . .
W16 O69 Si2 O60 59.0(17) . .
W14 O60 Si2 O59 -112.4(15) . .
W15 O60 Si2 O59 105.3(15) . .
W14 O60 Si2 O70 11.4(18) . .
W15 O60 Si2 O70 -131.0(14) . .
W14 O60 Si2 O69 131.7(14) . .
W15 O60 Si2 O69 -10.6(18) . .
W5 O15 W1 O1 148(3) . .
W5 O15 W1 O8 -113(3) . .
W5 O15 W1 O16 49(3) . .
W5 O15 W1 O2 -15(5) . .
W5 O15 W1 O18 -28(3) . .
W4 O8 W1 O1 136(3) . .
W4 O8 W1 O15 33(3) . .
W4 O8 W1 O16 -46(6) . .
W4 O8 W1 O2 -122(3) . .
W4 O8 W1 O18 -51(3) . .
W6 O16 W1 O1 175.4(18) . .
W6 O16 W1 O15 -83.2(19) . .
W6 O16 W1 O8 -2(5) . .
W6 O16 W1 O2 73.9(19) . .
W6 O16 W1 O18 2.4(16) . .
W2 O2 W1 O1 -173.6(15) . .
W2 O2 W1 O15 -10(3) . .
W2 O2 W1 O8 89.0(15) . .
W2 O2 W1 O16 -73.2(16) . .
W2 O2 W1 O18 2.9(12) . .
Si1 O18 W1 O1 160(9) . .
W2 O18 W1 O1 24(9) . .
W6 O18 W1 O1 -66(9) . .
Si1 O18 W1 O15 -51.3(16) . .
W2 O18 W1 O15 172.1(11) . .
W6 O18 W1 O15 82.5(10) . .
Si1 O18 W1 O8 43.2(15) . .
W2 O18 W1 O8 -93.4(10) . .
W6 O18 W1 O8 177.0(9) . .
Si1 O18 W1 O16 -135.4(18) . .
W2 O18 W1 O16 88.0(12) . .
W6 O18 W1 O16 -1.6(10) . .
Si1 O18 W1 O2 134.3(17) . .
W2 O18 W1 O2 -2.2(9) . .
W6 O18 W1 O2 -91.8(9) . .
W3 O4 W2 O3 -135(4) . .
W3 O4 W2 O10 -30(4) . .
W3 O4 W2 O2 125(4) . .
W3 O4 W2 O9 51(6) . .
W3 O4 W2 O18 53(4) . .
W7 O10 W2 O3 -148(2) . .
W7 O10 W2 O4 110(2) . .
W7 O10 W2 O2 12(4) . .
W7 O10 W2 O9 -50(2) . .
W7 O10 W2 O18 26(2) . .
W1 O2 W2 O3 172.6(14) . .
W1 O2 W2 O4 -86.9(15) . .
W1 O2 W2 O10 12(3) . .
W1 O2 W2 O9 74.1(14) . .
W1 O2 W2 O18 -3.0(12) . .
W6 O9 W2 O3 -176.8(15) . .
W6 O9 W2 O4 -4(4) . .
W6 O9 W2 O10 79.2(15) . .
W6 O9 W2 O2 -78.4(14) . .
W6 O9 W2 O18 -5.0(13) . .
Si1 O18 W2 O3 -161(6) . .
W1 O18 W2 O3 -25(7) . .
W6 O18 W2 O3 64(6) . .
Si1 O18 W2 O4 -40.5(16) . .
W1 O18 W2 O4 94.8(11) . .
W6 O18 W2 O4 -176.2(11) . .
Si1 O18 W2 O10 53.4(16) . .
W1 O18 W2 O10 -171.3(10) . .
W6 O18 W2 O10 -82.3(9) . .
Si1 O18 W2 O2 -133.0(17) . .
W1 O18 W2 O2 2.3(9) . .
W6 O18 W2 O2 91.3(10) . .
Si1 O18 W2 O9 139.0(17) . .
W1 O18 W2 O9 -85.7(10) . .
W6 O18 W2 O9 3.3(8) . .
W8 O11 W3 O5 147(2) . .
W8 O11 W3 O12 51(3) . .
W8 O11 W3 O4 -111(3) . .
W8 O11 W3 O6 -22(4) . .
W8 O11 W3 O19 -28(2) . .
W9 O12 W3 O5 179.0(16) . .
W9 O12 W3 O11 -79.3(16) . .
W9 O12 W3 O4 -1(5) . .
W9 O12 W3 O6 76.7(16) . .
W9 O12 W3 O19 5.3(13) . .
W2 O4 W3 O5 134(4) . .
W2 O4 W3 O11 31(4) . .
W2 O4 W3 O12 -47(6) . .
W2 O4 W3 O6 -124(4) . .
W2 O4 W3 O19 -53(4) . .
W4 O6 W3 O5 -169.2(16) . .
W4 O6 W3 O11 -1(4) . .
W4 O6 W3 O12 -73.2(17) . .
W4 O6 W3 O4 88.7(16) . .
W4 O6 W3 O19 5.4(13) . .
Si1 O19 W3 O5 171(8) . .
W4 O19 W3 O5 36(8) . .
W9 O19 W3 O5 -54(8) . .
Si1 O19 W3 O11 -51.4(16) . .
W4 O19 W3 O11 173.5(11) . .
W9 O19 W3 O11 83.4(10) . .
Si1 O19 W3 O12 -138.6(18) . .
W4 O19 W3 O12 86.2(11) . .
W9 O19 W3 O12 -3.9(10) . .
Si1 O19 W3 O4 39.4(16) . .
W4 O19 W3 O4 -95.7(10) . .
W9 O19 W3 O4 174.2(10) . .
Si1 O19 W3 O6 131.3(18) . .
W4 O19 W3 O6 -3.8(9) . .
W9 O19 W3 O6 -94.0(10) . .
W10 O14 W4 O7 -147(2) . .
W10 O14 W4 O6 26(5) . .
W10 O14 W4 O8 116(2) . .
W10 O14 W4 O13 -47(2) . .
W10 O14 W4 O19 30(2) . .
W3 O6 W4 O7 172.5(16) . .
W3 O6 W4 O14 -1(4) . .
W3 O6 W4 O8 -91.8(16) . .
W3 O6 W4 O13 72.0(16) . .
W3 O6 W4 O19 -5.4(13) . .
W1 O8 W4 O7 -138(3) . .
W1 O8 W4 O14 -34(3) . .
W1 O8 W4 O6 122(3) . .
W1 O8 W4 O13 50(6) . .
W1 O8 W4 O19 49(3) . .
W9 O13 W4 O7 -177.8(16) . .
W9 O13 W4 O14 79.2(16) . .
W9 O13 W4 O6 -78.0(16) . .
W9 O13 W4 O8 -6(5) . .
W9 O13 W4 O19 -4.7(14) . .
Si1 O19 W4 O7 -147(9) . .
W3 O19 W4 O7 -13(9) . .
W9 O19 W4 O7 77(9) . .
Si1 O19 W4 O14 51.5(16) . .
W3 O19 W4 O14 -174.3(11) . .
W9 O19 W4 O14 -84.9(11) . .
Si1 O19 W4 O6 -130.3(17) . .
W3 O19 W4 O6 4.0(10) . .
W9 O19 W4 O6 93.3(11) . .
Si1 O19 W4 O8 -40.5(16) . .
W3 O19 W4 O8 93.7(10) . .
W9 O19 W4 O8 -176.9(10) . .
Si1 O19 W4 O13 139.8(17) . .
W3 O19 W4 O13 -86.0(11) . .
W9 O19 W4 O13 3.4(10) . .
Ru1 O33 W5 O30 -145(2) . .
K2 O33 W5 O30 101.9(11) . .
Ru1 O33 W5 O21 114(2) . .
K2 O33 W5 O21 0.8(11) . .
Ru1 O33 W5 O29 -47(2) . .
K2 O33 W5 O29 -159.7(10) . .
Ru1 O33 W5 O15 33(5) . .
K2 O33 W5 O15 -80(4) . .
Ru1 O33 W5 O32 27(2) . .
K2 O33 W5 O32 -85.8(9) . .
Ru1 O33 W5 K2 113(2) . .
W6 O21 W5 O30 104(3) . .
K2 O21 W5 O30 -103.0(12) . .
W6 O21 W5 O33 -154(3) . .
K2 O21 W5 O33 -0.9(12) . .
W6 O21 W5 O29 -46(5) . .
K2 O21 W5 O29 107(3) . .
W6 O21 W5 O15 11(3) . .
K2 O21 W5 O15 164.2(12) . .
W6 O21 W5 O32 -71(3) . .
K2 O21 W5 O32 82.7(10) . .
W6 O21 W5 K2 -153(3) . .
W10 O29 W5 O30 173.8(14) . .
W10 O29 W5 O33 72.2(14) . .
W10 O29 W5 O21 -36(4) . .
W10 O29 W5 O15 -93.0(14) . .
W10 O29 W5 O32 -10.7(11) . .
W10 O29 W5 K2 49.0(19) . .
W1 O15 W5 O30 -122(3) . .
W1 O15 W5 O33 60(5) . .
W1 O15 W5 O21 -22(3) . .
W1 O15 W5 O29 141(3) . .
W1 O15 W5 O32 66(3) . .
W1 O15 W5 K2 -8(3) . .
Si1 O32 W5 O30 -107(7) . .
W10 O32 W5 O30 38(7) . .
Si1 O32 W5 O33 129.0(16) . .
W10 O32 W5 O33 -85.8(10) . .
Si1 O32 W5 O21 34.9(16) . .
W10 O32 W5 O21 -179.9(9) . .
Si1 O32 W5 O29 -136.6(17) . .
W10 O32 W5 O29 8.6(9) . .
Si1 O32 W5 O15 -49.6(16) . .
W10 O32 W5 O15 95.6(10) . .
Si1 O32 W5 K2 79.0(14) . .
W10 O32 W5 K2 -135.8(7) . .
O21 K2 W5 O30 87.8(14) . .
O38 K2 W5 O30 -132.0(11) . .
O17 K2 W5 O30 8.4(11) 2_556 .
O22 K2 W5 O30 121.1(11) . .
O37 K2 W5 O30 -149.0(10) . .
O33 K2 W5 O30 -91.0(14) . .
Cl4 K2 W5 O30 -54.2(10) . .
O34 K2 W5 O30 169.4(11) . .
O41 K2 W5 O30 -96.6(10) . .
W6 K2 W5 O30 96.2(9) . .
Ru2 K2 W5 O30 -158.1(9) . .
Ru1 K2 W5 O30 -112.5(9) . .
O21 K2 W5 O33 178.8(15) . .
O38 K2 W5 O33 -41.0(12) . .
O17 K2 W5 O33 99.3(12) 2_556 .
O22 K2 W5 O33 -148.0(12) . .
O37 K2 W5 O33 -58.1(11) . .
Cl4 K2 W5 O33 36.7(11) . .
O34 K2 W5 O33 -99.7(12) . .
O41 K2 W5 O33 -5.7(11) . .
W6 K2 W5 O33 -172.8(10) . .
Ru2 K2 W5 O33 -67.2(10) . .
Ru1 K2 W5 O33 -21.5(10) . .
O38 K2 W5 O21 140.2(13) . .
O17 K2 W5 O21 -79.5(12) 2_556 .
O22 K2 W5 O21 33.2(12) . .
O37 K2 W5 O21 123.1(12) . .
O33 K2 W5 O21 -178.8(15) . .
Cl4 K2 W5 O21 -142.1(12) . .
O34 K2 W5 O21 81.5(12) . .
O41 K2 W5 O21 175.5(12) . .
W6 K2 W5 O21 8.4(11) . .
Ru2 K2 W5 O21 114.0(11) . .
Ru1 K2 W5 O21 159.7(11) . .
O21 K2 W5 O29 -150.1(16) . .
O38 K2 W5 O29 -9.9(14) . .
O17 K2 W5 O29 130.4(13) 2_556 .
O22 K2 W5 O29 -116.9(13) . .
O37 K2 W5 O29 -26.9(13) . .
O33 K2 W5 O29 31.1(16) . .
Cl4 K2 W5 O29 67.9(13) . .
O34 K2 W5 O29 -68.5(13) . .
O41 K2 W5 O29 25.4(13) . .
W6 K2 W5 O29 -141.7(12) . .
Ru2 K2 W5 O29 -36.0(12) . .
Ru1 K2 W5 O29 9.6(12) . .
O21 K2 W5 O15 -19.7(14) . .
O38 K2 W5 O15 120.5(11) . .
O17 K2 W5 O15 -99.1(11) 2_556 .
O22 K2 W5 O15 13.6(11) . .
O37 K2 W5 O15 103.5(11) . .
O33 K2 W5 O15 161.5(14) . .
Cl4 K2 W5 O15 -161.7(10) . .
O34 K2 W5 O15 61.9(11) . .
O41 K2 W5 O15 155.9(11) . .
W6 K2 W5 O15 -11.3(10) . .
Ru2 K2 W5 O15 94.4(10) . .
Ru1 K2 W5 O15 140.0(10) . .
O21 K2 W5 O32 -93.2(12) . .
O38 K2 W5 O32 47.0(8) . .
O17 K2 W5 O32 -172.7(8) 2_556 .
O22 K2 W5 O32 -60.0(7) . .
O37 K2 W5 O32 29.9(7) . .
O33 K2 W5 O32 88.0(12) . .
Cl4 K2 W5 O32 124.7(7) . .
O34 K2 W5 O32 -11.7(7) . .
O41 K2 W5 O32 82.3(7) . .
W6 K2 W5 O32 -84.8(5) . .
Ru2 K2 W5 O32 20.8(6) . .
Ru1 K2 W5 O32 66.5(5) . .
K2 O17 W6 O9 -112.0(17) 2_556 .
K2 O17 W6 O16 -21(2) 2_556 .
K2 O17 W6 O21 67.0(18) 2_556 .
K2 O17 W6 O22 158.0(16) 2_556 .
K2 O17 W6 O18 -65(22) 2_556 .
K2 O17 W6 K2 110.6(16) 2_556 .
W2 O9 W6 O17 -177.5(15) . .
W2 O9 W6 O16 78.6(16) . .
W2 O9 W6 O21 5(3) . .
W2 O9 W6 O22 -76.2(14) . .
W2 O9 W6 O18 4.7(12) . .
W2 O9 W6 K2 -82.7(15) . .
W1 O16 W6 O17 179.8(17) . .
W1 O16 W6 O9 -76.6(18) . .
W1 O16 W6 O21 78.1(18) . .
W1 O16 W6 O22 1(4) . .
W1 O16 W6 O18 -2.3(15) . .
W1 O16 W6 K2 86(2) . .
W5 O21 W6 O17 -138(3) . .
K2 O21 W6 O17 68.2(13) . .
W5 O21 W6 O9 40(4) . .
K2 O21 W6 O9 -114(2) . .
W5 O21 W6 O16 -34(3) . .
K2 O21 W6 O16 171.7(13) . .
W5 O21 W6 O22 120(3) . .
K2 O21 W6 O22 -33.4(10) . .
W5 O21 W6 O18 40(3) . .
K2 O21 W6 O18 -114.0(10) . .
W5 O21 W6 K2 154(3) . .
W7 O22 W6 O17 145(2) . .
K2 O22 W6 O17 -70.8(12) . .
W7 O22 W6 O9 42(2) . .
K2 O22 W6 O9 -174.3(10) . .
W7 O22 W6 O16 -36(4) . .
K2 O22 W6 O16 108(3) . .
W7 O22 W6 O21 -112(2) . .
K2 O22 W6 O21 31.6(9) . .
W7 O22 W6 O18 -33(2) . .
K2 O22 W6 O18 111.2(9) . .
W7 O22 W6 K2 -144(3) . .
Si1 O18 W6 O17 175(21) . .
W2 O18 W6 O17 -51(22) . .
W1 O18 W6 O17 46(22) . .
Si1 O18 W6 O9 -136.8(18) . .
W2 O18 W6 O9 -3.6(9) . .
W1 O18 W6 O9 93.4(10) . .
Si1 O18 W6 O16 131.4(19) . .
W2 O18 W6 O16 -95.4(12) . .
W1 O18 W6 O16 1.6(11) . .
Si1 O18 W6 O21 43.2(16) . .
W2 O18 W6 O21 176.4(10) . .
W1 O18 W6 O21 -86.5(9) . .
Si1 O18 W6 O22 -47.1(16) . .
W2 O18 W6 O22 86.2(9) . .
W1 O18 W6 O22 -176.8(10) . .
Si1 O18 W6 K2 0.0(16) . .
W2 O18 W6 K2 133.3(6) . .
W1 O18 W6 K2 -129.7(5) . .
O21 K2 W6 O17 -114.0(14) . .
O38 K2 W6 O17 131.7(13) . .
O17 K2 W6 O17 -45.8(14) 2_556 .
O22 K2 W6 O17 111.3(14) . .
O37 K2 W6 O17 179.4(11) . .
O33 K2 W6 O17 -125.2(11) . .
Cl4 K2 W6 O17 -11.9(14) . .
O34 K2 W6 O17 124.9(11) . .
O41 K2 W6 O17 -142.0(13) . .
Ru2 K2 W6 O17 146.7(10) . .
Ru1 K2 W6 O17 -147.6(10) . .
O21 K2 W6 O9 143.1(15) . .
O38 K2 W6 O9 28.8(14) . .
O17 K2 W6 O9 -148.7(12) 2_556 .
O22 K2 W6 O9 8.4(15) . .
O37 K2 W6 O9 76.5(12) . .
O33 K2 W6 O9 131.9(12) . .
Cl4 K2 W6 O9 -114.8(15) . .
O34 K2 W6 O9 22.0(12) . .
O41 K2 W6 O9 115.1(13) . .
Ru2 K2 W6 O9 43.8(12) . .
Ru1 K2 W6 O9 109.5(11) . .
O21 K2 W6 O16 -11.2(17) . .
O38 K2 W6 O16 -125.5(16) . .
O17 K2 W6 O16 57.1(15) 2_556 .
O22 K2 W6 O16 -145.9(17) . .
O37 K2 W6 O16 -77.8(15) . .
O33 K2 W6 O16 -22.4(15) . .
Cl4 K2 W6 O16 90.9(17) . .
O34 K2 W6 O16 -132.3(14) . .
O41 K2 W6 O16 -39.2(16) . .
Ru2 K2 W6 O16 -110.5(14) . .
Ru1 K2 W6 O16 -44.8(14) . .
O38 K2 W6 O21 -114.3(13) . .
O17 K2 W6 O21 68.2(12) 2_556 .
O22 K2 W6 O21 -134.7(14) . .
O37 K2 W6 O21 -66.6(11) . .
O33 K2 W6 O21 -11.2(11) . .
Cl4 K2 W6 O21 102.1(14) . .
O34 K2 W6 O21 -121.1(11) . .
O41 K2 W6 O21 -28.0(12) . .
Ru2 K2 W6 O21 -99.3(10) . .
Ru1 K2 W6 O21 -33.6(10) . .
O21 K2 W6 O22 134.7(14) . .
O38 K2 W6 O22 20.3(12) . .
O17 K2 W6 O22 -157.1(11) 2_556 .
O37 K2 W6 O22 68.1(10) . .
O33 K2 W6 O22 123.5(11) . .
Cl4 K2 W6 O22 -123.2(14) . .
O34 K2 W6 O22 13.6(10) . .
O41 K2 W6 O22 106.7(12) . .
Ru2 K2 W6 O22 35.4(9) . .
Ru1 K2 W6 O22 101.1(10) . .
O21 K2 W6 O18 65.7(12) . .
O38 K2 W6 O18 -48.6(10) . .
O17 K2 W6 O18 134.0(8) 2_556 .
O22 K2 W6 O18 -68.9(11) . .
O37 K2 W6 O18 -0.9(8) . .
O33 K2 W6 O18 54.5(8) . .
Cl4 K2 W6 O18 167.9(11) . .
O34 K2 W6 O18 -55.3(7) . .
O41 K2 W6 O18 37.7(9) . .
Ru2 K2 W6 O18 -33.6(6) . .
Ru1 K2 W6 O18 32.1(6) . .
Ru2 O34 W7 O23 152(2) . .
K2 O34 W7 O23 -100.5(13) . .
Ru2 O34 W7 O22 -111(2) . .
K2 O34 W7 O22 -4.1(10) . .
Ru2 O34 W7 O24 51(2) . .
K2 O34 W7 O24 158.3(9) . .
Ru2 O34 W7 O10 -28(6) . .
K2 O34 W7 O10 80(4) . .
Ru2 O34 W7 O31 -23(2) . .
K2 O34 W7 O31 84.3(9) . .
Ru2 O34 W7 K2 -107(2) . .
W6 O22 W7 O23 -112(3) . .
K2 O22 W7 O23 106.3(13) . .
W6 O22 W7 O34 147(2) . .
K2 O22 W7 O34 4.6(11) . .
W6 O22 W7 O24 38(5) . .
K2 O22 W7 O24 -105(3) . .
W6 O22 W7 O10 -18(2) . .
K2 O22 W7 O10 -160.1(11) . .
W6 O22 W7 O31 62(2) . .
K2 O22 W7 O31 -79.8(10) . .
W6 O22 W7 K2 142(3) . .
W8 O24 W7 O23 -172.0(14) . .
W8 O24 W7 O34 -70.1(14) . .
W8 O24 W7 O22 39(4) . .
W8 O24 W7 O10 94.8(13) . .
W8 O24 W7 O31 13.5(11) . .
W8 O24 W7 K2 -45.1(18) . .
W2 O10 W7 O23 121(2) . .
W2 O10 W7 O34 -60(5) . .
W2 O10 W7 O22 26(2) . .
W2 O10 W7 O24 -139(2) . .
W2 O10 W7 O31 -64(2) . .
W2 O10 W7 K2 9(3) . .
Si1 O31 W7 O23 93(9) . .
W8 O31 W7 O23 -57(9) . .
Si1 O31 W7 O34 -126.0(18) . .
W8 O31 W7 O34 83.4(10) . .
Si1 O31 W7 O22 -32.0(17) . .
W8 O31 W7 O22 177.3(9) . .
Si1 O31 W7 O24 140.0(19) . .
W8 O31 W7 O24 -10.7(9) . .
Si1 O31 W7 O10 52.8(17) . .
W8 O31 W7 O10 -97.8(10) . .
Si1 O31 W7 K2 -75.4(16) . .
W8 O31 W7 K2 133.9(7) . .
O21 K2 W7 O23 -119.7(12) . .
O38 K2 W7 O23 92.3(12) . .
O17 K2 W7 O23 -76.8(14) 2_556 .
O22 K2 W7 O23 -81.9(15) . .
O37 K2 W7 O23 149.8(12) . .
O33 K2 W7 O23 -167.9(12) . .
Cl4 K2 W7 O23 59.3(12) . .
O34 K2 W7 O23 92.1(14) . .
O41 K2 W7 O23 132.3(12) . .
W6 K2 W7 O23 -94.0(11) . .
Ru2 K2 W7 O23 114.2(11) . .
Ru1 K2 W7 O23 158.2(11) . .
O21 K2 W7 O34 148.2(11) . .
O38 K2 W7 O34 0.1(11) . .
O17 K2 W7 O34 -169.0(14) 2_556 .
O22 K2 W7 O34 -174.1(14) . .
O37 K2 W7 O34 57.6(11) . .
O33 K2 W7 O34 100.0(11) . .
Cl4 K2 W7 O34 -32.9(10) . .
O41 K2 W7 O34 40.2(11) . .
W6 K2 W7 O34 173.8(10) . .
Ru2 K2 W7 O34 22.1(10) . .
Ru1 K2 W7 O34 66.1(10) . .
O21 K2 W7 O22 -37.7(11) . .
O38 K2 W7 O22 174.2(12) . .
O17 K2 W7 O22 5.1(13) 2_556 .
O37 K2 W7 O22 -128.3(12) . .
O33 K2 W7 O22 -85.9(12) . .
Cl4 K2 W7 O22 141.2(12) . .
O34 K2 W7 O22 174.1(14) . .
O41 K2 W7 O22 -145.8(12) . .
W6 K2 W7 O22 -12.1(10) . .
Ru2 K2 W7 O22 -163.8(11) . .
Ru1 K2 W7 O22 -119.8(11) . .
O21 K2 W7 O24 114.9(12) . .
O38 K2 W7 O24 -33.1(12) . .
O17 K2 W7 O24 157.8(14) 2_556 .
O22 K2 W7 O24 152.7(15) . .
O37 K2 W7 O24 24.4(12) . .
O33 K2 W7 O24 66.7(12) . .
Cl4 K2 W7 O24 -66.1(12) . .
O34 K2 W7 O24 -33.2(15) . .
O41 K2 W7 O24 6.9(12) . .
W6 K2 W7 O24 140.6(11) . .
Ru2 K2 W7 O24 -11.2(11) . .
Ru1 K2 W7 O24 32.8(11) . .
O21 K2 W7 O10 -13.1(10) . .
O38 K2 W7 O10 -161.1(10) . .
O17 K2 W7 O10 29.8(13) 2_556 .
O22 K2 W7 O10 24.6(14) . .
O37 K2 W7 O10 -103.6(10) . .
O33 K2 W7 O10 -61.3(10) . .
Cl4 K2 W7 O10 165.9(9) . .
O34 K2 W7 O10 -161.3(13) . .
O41 K2 W7 O10 -121.1(10) . .
W6 K2 W7 O10 12.6(9) . .
Ru2 K2 W7 O10 -139.2(9) . .
Ru1 K2 W7 O10 -95.2(9) . .
O21 K2 W7 O31 58.8(8) . .
O38 K2 W7 O31 -89.2(8) . .
O17 K2 W7 O31 101.7(11) 2_556 .
O22 K2 W7 O31 96.6(12) . .
O37 K2 W7 O31 -31.7(8) . .
O33 K2 W7 O31 10.6(8) . .
Cl4 K2 W7 O31 -122.2(8) . .
O34 K2 W7 O31 -89.3(11) . .
O41 K2 W7 O31 -49.2(8) . .
W6 K2 W7 O31 84.5(6) . .
Ru2 K2 W7 O31 -67.3(6) . .
Ru1 K2 W7 O31 -23.3(6) . .
Ru2 O35 W8 O25 -144(2) . .
Ru2 O35 W8 O24 -47(2) . .
Ru2 O35 W8 O26 114(2) . .
Ru2 O35 W8 O11 43(5) . .
Ru2 O35 W8 O31 27(2) . .
W7 O24 W8 O25 172.3(14) . .
W7 O24 W8 O35 69.5(14) . .
W7 O24 W8 O26 -40(4) . .
W7 O24 W8 O11 -94.8(14) . .
W7 O24 W8 O31 -13.4(11) . .
W9 O26 W8 O25 111(3) . .
W9 O26 W8 O35 -146(3) . .
W9 O26 W8 O24 -37(6) . .
W9 O26 W8 O11 19(3) . .
W9 O26 W8 O31 -62(3) . .
W3 O11 W8 O25 -123(3) . .
W3 O11 W8 O35 49(5) . .
W3 O11 W8 O24 141(3) . .
W3 O11 W8 O26 -23(3) . .
W3 O11 W8 O31 65(2) . .
Si1 O31 W8 O25 -108(6) . .
W7 O31 W8 O25 43(6) . .
Si1 O31 W8 O35 123.2(17) . .
W7 O31 W8 O35 -85.4(10) . .
Si1 O31 W8 O24 -140.6(18) . .
W7 O31 W8 O24 10.9(9) . .
Si1 O31 W8 O26 30.4(16) . .
W7 O31 W8 O26 -178.2(10) . .
Si1 O31 W8 O11 -52.5(16) . .
W7 O31 W8 O11 98.9(10) . .
W8 O26 W9 O20 -146(3) . .
W8 O26 W9 O27 112(3) . .
W8 O26 W9 O13 24(5) . .
W8 O26 W9 O12 -43(3) . .
W8 O26 W9 O19 33(3) . .
W10 O27 W9 O20 139(2) . .
W10 O27 W9 O26 -117(2) . .
W10 O27 W9 O13 37(2) . .
W10 O27 W9 O12 -32(4) . .
W10 O27 W9 O19 -37(2) . .
W4 O13 W9 O20 -176.5(16) . .
W4 O13 W9 O26 14(4) . .
W4 O13 W9 O27 -75.1(16) . .
W4 O13 W9 O12 81.4(17) . .
W4 O13 W9 O19 4.6(13) . .
W3 O12 W9 O20 178.1(16) . .
W3 O12 W9 O26 75.3(16) . .
W3 O12 W9 O27 -11(4) . .
W3 O12 W9 O13 -80.8(16) . .
W3 O12 W9 O19 -5.2(13) . .
Si1 O19 W9 O20 -156(20) . .
W4 O19 W9 O20 -22(21) . .
W3 O19 W9 O20 73(21) . .
Si1 O19 W9 O26 46.9(17) . .
W4 O19 W9 O26 -179.2(11) . .
W3 O19 W9 O26 -84.4(10) . .
Si1 O19 W9 O27 -47.2(17) . .
W4 O19 W9 O27 86.8(9) . .
W3 O19 W9 O27 -178.5(10) . .
Si1 O19 W9 O13 -137.4(19) . .
W4 O19 W9 O13 -3.4(10) . .
W3 O19 W9 O13 91.4(11) . .
Si1 O19 W9 O12 135.1(19) . .
W4 O19 W9 O12 -90.9(11) . .
W3 O19 W9 O12 3.9(10) . .
Ru1 O36 W10 O28 143(2) . .
Ru1 O36 W10 O27 -114(2) . .
Ru1 O36 W10 O29 47(2) . .
Ru1 O36 W10 O14 -29(5) . .
Ru1 O36 W10 O32 -28(2) . .
W9 O27 W10 O28 -107(2) . .
W9 O27 W10 O36 150(2) . .
W9 O27 W10 O29 52(4) . .
W9 O27 W10 O14 -13(2) . .
W9 O27 W10 O32 70(2) . .
W5 O29 W10 O28 -171.3(14) . .
W5 O29 W10 O36 -69.9(13) . .
W5 O29 W10 O27 29(4) . .
W5 O29 W10 O14 93.9(14) . .
W5 O29 W10 O32 10.7(11) . .
W4 O14 W10 O28 121(3) . .
W4 O14 W10 O36 -67(5) . .
W4 O14 W10 O27 19(2) . .
W4 O14 W10 O29 -143(3) . .
W4 O14 W10 O32 -68(2) . .
Si1 O32 W10 O28 124(7) . .
W5 O32 W10 O28 -21(7) . .
Si1 O32 W10 O36 -130.5(16) . .
W5 O32 W10 O36 84.2(9) . .
Si1 O32 W10 O27 -37.3(16) . .
W5 O32 W10 O27 177.4(9) . .
Si1 O32 W10 O29 136.6(18) . .
W5 O32 W10 O29 -8.7(9) . .
Si1 O32 W10 O14 49.4(16) . .
W5 O32 W10 O14 -96.0(10) . .
Ru4 O46 W11 O57 -143.9(17) . .
K1 O46 W11 O57 102.8(10) 1_455 .
Ru4 O46 W11 O56 114.5(17) . .
K1 O46 W11 O56 1.1(9) 1_455 .
Ru4 O46 W11 O58 -45.1(18) . .
K1 O46 W11 O58 -158.4(9) 1_455 .
Ru4 O46 W11 O61 33(4) . .
K1 O46 W11 O61 -80(3) 1_455 .
Ru4 O46 W11 O59 29.8(17) . .
K1 O46 W11 O59 -83.5(8) 1_455 .
Ru4 O46 W11 K1 113.3(19) . 1_455
W16 O56 W11 O57 104(3) . .
K1 O56 W11 O57 -103.5(11) 1_455 .
W16 O56 W11 O46 -154(3) . .
K1 O56 W11 O46 -1.2(10) 1_455 .
W16 O56 W11 O58 -42(4) . .
K1 O56 W11 O58 111(2) 1_455 .
W16 O56 W11 O61 10(3) . .
K1 O56 W11 O61 163.2(10) 1_455 .
W16 O56 W11 O59 -69(3) . .
K1 O56 W11 O59 83.5(9) 1_455 .
W16 O56 W11 K1 -153(3) . 1_455
W12 O58 W11 O57 173.5(14) . .
W12 O58 W11 O46 71.5(13) . .
W12 O58 W11 O56 -41(3) . .
W12 O58 W11 O61 -93.0(13) . .
W12 O58 W11 O59 -12.4(11) . .
W12 O58 W11 K1 47.2(18) . 1_455
W17 O61 W11 O57 -119(2) . .
W17 O61 W11 O46 64(4) . .
W17 O61 W11 O56 -19(2) . .
W17 O61 W11 O58 144(2) . .
W17 O61 W11 O59 67(2) . .
W17 O61 W11 K1 -4(3) . 1_455
Si2 O59 W11 O57 -95(7) . .
W12 O59 W11 O57 50(7) . .
Si2 O59 W11 O46 129.1(17) . .
W12 O59 W11 O46 -85.6(8) . .
Si2 O59 W11 O56 34.1(17) . .
W12 O59 W11 O56 179.4(9) . .
Si2 O59 W11 O58 -135.6(19) . .
W12 O59 W11 O58 9.7(9) . .
Si2 O59 W11 O61 -50.0(17) . .
W12 O59 W11 O61 95.3(9) . .
Si2 O59 W11 K1 80.1(16) . 1_455
W12 O59 W11 K1 -134.6(7) . 1_455
Ru4 O43 W12 O47 142(3) . .
Ru4 O43 W12 O48 -121(3) . .
Ru4 O43 W12 O58 42(3) . .
Ru4 O43 W12 O62 -33(6) . .
Ru4 O43 W12 O59 -31(3) . .
W13 O48 W12 O47 -120(3) . .
W13 O48 W12 O43 138(3) . .
W13 O48 W12 O58 35(6) . .
W13 O48 W12 O62 -25(3) . .
W13 O48 W12 O59 57(3) . .
W11 O58 W12 O47 -169.6(15) . .
W11 O58 W12 O43 -68.4(14) . .
W11 O58 W12 O48 35(4) . .
W11 O58 W12 O62 95.1(13) . .
W11 O58 W12 O59 12.1(11) . .
W18 O62 W12 O47 118(2) . .
W18 O62 W12 O43 -67(5) . .
W18 O62 W12 O48 21(2) . .
W18 O62 W12 O58 -143(2) . .
W18 O62 W12 O59 -70(2) . .
Si2 O59 W12 O47 126(8) . .
W11 O59 W12 O47 -22(9) . .
Si2 O59 W12 O43 -126.9(17) . .
W11 O59 W12 O43 84.4(11) . .
Si2 O59 W12 O48 -34.0(17) . .
W11 O59 W12 O48 177.3(10) . .
Si2 O59 W12 O58 139.1(17) . .
W11 O59 W12 O58 -9.6(9) . .
Si2 O59 W12 O62 52.3(15) . .
W11 O59 W12 O62 -96.5(9) . .
W14 O50 W13 O49 -146(3) . .
W14 O50 W13 O64 -44(3) . .
W14 O50 W13 O63 31(5) . .
W14 O50 W13 O48 111(3) . .
W14 O50 W13 O70 31(3) . .
W19 O64 W13 O49 179.5(19) . .
W19 O64 W13 O50 75.3(17) . .
W19 O64 W13 O63 -81.4(18) . .
W19 O64 W13 O48 -19(4) . .
W19 O64 W13 O70 -6.3(14) . .
W18 O63 W13 O49 177(2) . .
W18 O63 W13 O50 0(4) . .
W18 O63 W13 O64 74.7(18) . .
W18 O63 W13 O48 -82.4(18) . .
W18 O63 W13 O70 0.6(14) . .
W12 O48 W13 O49 148(3) . .
W12 O48 W13 O50 -106(3) . .
W12 O48 W13 O64 -13(5) . .
W12 O48 W13 O63 50(3) . .
W12 O48 W13 O70 -26(3) . .
Si2 O70 W13 O49 -163(12) . .
W18 O70 W13 O49 -31(13) . .
W19 O70 W13 O49 65(13) . .
Si2 O70 W13 O50 47.6(17) . .
W18 O70 W13 O50 179.5(11) . .
W19 O70 W13 O50 -84.0(10) . .
Si2 O70 W13 O64 136.3(19) . .
W18 O70 W13 O64 -91.9(11) . .
W19 O70 W13 O64 4.7(10) . .
Si2 O70 W13 O63 -132.3(19) . .
W18 O70 W13 O63 -0.4(11) . .
W19 O70 W13 O63 96.1(12) . .
Si2 O70 W13 O48 -49.2(17) . .
W18 O70 W13 O48 82.6(10) . .
W19 O70 W13 O48 179.1(11) . .
Ru3 O44 W14 O51 -146(2) . .
Ru3 O44 W14 O52 -43(2) . .
Ru3 O44 W14 O50 116(2) . .
Ru3 O44 W14 O65 47(5) . .
Ru3 O44 W14 O60 28(2) . .
W15 O52 W14 O51 172.5(12) . .
W15 O52 W14 O44 68.9(13) . .
W15 O52 W14 O50 -36(3) . .
W15 O52 W14 O65 -94.6(13) . .
W15 O52 W14 O60 -13.4(10) . .
W13 O50 W14 O51 112(3) . .
W13 O50 W14 O44 -145(3) . .
W13 O50 W14 O52 -40(5) . .
W13 O50 W14 O65 20(3) . .
W13 O50 W14 O60 -61(3) . .
W19 O65 W14 O51 -121(3) . .
W19 O65 W14 O44 47(5) . .
W19 O65 W14 O52 139(3) . .
W19 O65 W14 O50 -23(3) . .
W19 O65 W14 O60 66(3) . .
Si2 O60 W14 O51 -101(6) . .
W15 O60 W14 O51 50(6) . .
Si2 O60 W14 O44 123.4(15) . .
W15 O60 W14 O44 -85.9(9) . .
Si2 O60 W14 O52 -140.4(16) . .
W15 O60 W14 O52 10.2(8) . .
Si2 O60 W14 O50 31.7(15) . .
W15 O60 W14 O50 -177.6(9) . .
Si2 O60 W14 O65 -51.2(15) . .
W15 O60 W14 O65 99.5(9) . .
Ru3 O45 W15 O53 145.6(19) . .
K1 O45 W15 O53 -103.8(10) 1_455 .
Ru3 O45 W15 O52 46(2) . .
K1 O45 W15 O52 156.4(8) 1_455 .
Ru3 O45 W15 O54 -114.5(19) . .
K1 O45 W15 O54 -3.9(9) 1_455 .
Ru3 O45 W15 O66 -36(4) . .
K1 O45 W15 O66 75(3) 1_455 .
Ru3 O45 W15 O60 -24.9(19) . .
K1 O45 W15 O60 85.7(8) 1_455 .
Ru3 O45 W15 K1 -111(2) . 1_455
W14 O52 W15 O53 -171.4(12) . .
W14 O52 W15 O45 -69.2(12) . .
W14 O52 W15 O54 39(3) . .
W14 O52 W15 O66 94.4(12) . .
W14 O52 W15 O60 13.2(10) . .
W14 O52 W15 K1 -43.2(16) . 1_455
W16 O54 W15 O53 -111(2) . .
K1 O54 W15 O53 106.6(10) 1_455 .
W16 O54 W15 O45 146(2) . .
K1 O54 W15 O45 4.2(9) 1_455 .
W16 O54 W15 O52 38(4) . .
K1 O54 W15 O52 -104(2) 1_455 .
W16 O54 W15 O66 -17(2) . .
K1 O54 W15 O66 -159.4(9) 1_455 .
W16 O54 W15 O60 62(2) . .
K1 O54 W15 O60 -79.5(8) 1_455 .
W16 O54 W15 K1 142(3) . 1_455
W20 O66 W15 O53 122(2) . .
W20 O66 W15 O45 -56(4) . .
W20 O66 W15 O52 -139(2) . .
W20 O66 W15 O54 24(2) . .
W20 O66 W15 O60 -67(2) . .
W20 O66 W15 K1 6(2) . 1_455
Si2 O60 W15 O53 116(5) . .
W14 O60 W15 O53 -36(5) . .
Si2 O60 W15 O45 -123.8(15) . .
W14 O60 W15 O45 84.9(9) . .
Si2 O60 W15 O52 141.0(16) . .
W14 O60 W15 O52 -10.3(8) . .
Si2 O60 W15 O54 -30.1(15) . .
W14 O60 W15 O54 178.6(9) . .
Si2 O60 W15 O66 53.1(14) . .
W14 O60 W15 O66 -98.2(9) . .
Si2 O60 W15 K1 -74.5(13) . 1_455
W14 O60 W15 K1 134.2(6) . 1_455
K1 O55 W16 O67 -111.9(15) 2_657 .
K1 O55 W16 O54 157.6(14) 2_657 .
K1 O55 W16 O56 64.4(17) 2_657 .
K1 O55 W16 O68 -26.0(17) 2_657 .
K1 O55 W16 O69 -71(16) 2_657 .
K1 O55 W16 K1 109.3(14) 2_657 1_455
W20 O67 W16 O55 -175.2(13) . .
W20 O67 W16 O54 -73.4(13) . .
W20 O67 W16 O56 13(3) . .
W20 O67 W16 O68 83.1(13) . .
W20 O67 W16 O69 7.5(11) . .
W20 O67 W16 K1 -79.8(15) . 1_455
W15 O54 W16 O55 143(2) . .
K1 O54 W16 O55 -73.2(10) 1_455 .
W15 O54 W16 O67 42(2) . .
K1 O54 W16 O67 -174.7(9) 1_455 .
W15 O54 W16 O56 -111(2) . .
K1 O54 W16 O56 33.0(9) 1_455 .
W15 O54 W16 O68 -28(4) . .
K1 O54 W16 O68 115.1(19) 1_455 .
W15 O54 W16 O69 -34(2) . .
K1 O54 W16 O69 109.8(8) 1_455 .
W15 O54 W16 K1 -144(3) . 1_455
W11 O56 W16 O55 -138(3) . .
K1 O56 W16 O55 68.3(11) 1_455 .
W11 O56 W16 O67 34(4) . .
K1 O56 W16 O67 -119.7(18) 1_455 .
W11 O56 W16 O54 119(3) . .
K1 O56 W16 O54 -34.0(9) 1_455 .
W11 O56 W16 O68 -36(3) . .
K1 O56 W16 O68 170.7(9) 1_455 .
W11 O56 W16 O69 39(3) . .
K1 O56 W16 O69 -114.5(9) 1_455 .
W11 O56 W16 K1 153(3) . 1_455
W17 O68 W16 O55 177.9(12) . .
W17 O68 W16 O67 -81.7(12) . .
W17 O68 W16 O54 -10(3) . .
W17 O68 W16 O56 72.3(12) . .
W17 O68 W16 O69 -5.1(10) . .
W17 O68 W16 K1 82.3(13) . 1_455
Si2 O69 W16 O55 -176(15) . .
W17 O69 W16 O55 50(15) . .
W20 O69 W16 O55 -47(16) . .
Si2 O69 W16 O67 -134.8(17) . .
W17 O69 W16 O67 91.1(9) . .
W20 O69 W16 O67 -5.7(8) . .
Si2 O69 W16 O54 -44.3(16) . .
W17 O69 W16 O54 -178.4(9) . .
W20 O69 W16 O54 84.8(8) . .
Si2 O69 W16 O56 47.7(15) . .
W17 O69 W16 O56 -86.4(9) . .
W20 O69 W16 O56 176.8(9) . .
Si2 O69 W16 O68 138.0(17) . .
W17 O69 W16 O68 3.9(8) . .
W20 O69 W16 O68 -92.9(9) . .
Si2 O69 W16 K1 3.4(16) . 1_455
W17 O69 W16 K1 -130.6(5) . 1_455
W20 O69 W16 K1 132.6(5) . 1_455
W11 O61 W17 O77 145(2) . .
W11 O61 W17 O78 -115(2) . .
W11 O61 W17 O68 48(2) . .
W11 O61 W17 O76 -24(4) . .
W11 O61 W17 O69 -30(2) . .
W18 O78 W17 O77 139(4) . .
W18 O78 W17 O61 33(4) . .
W18 O78 W17 O68 -47(7) . .
W18 O78 W17 O76 -120(4) . .
W18 O78 W17 O69 -49(4) . .
W16 O68 W17 O77 177.8(13) . .
W16 O68 W17 O61 -77.6(13) . .
W16 O68 W17 O78 3(4) . .
W16 O68 W17 O76 77.3(13) . .
W16 O68 W17 O69 5.3(11) . .
W20 O76 W17 O77 -171.0(16) . .
W20 O76 W17 O61 -2(3) . .
W20 O76 W17 O78 88.8(16) . .
W20 O76 W17 O68 -74.2(15) . .
W20 O76 W17 O69 4.7(13) . .
Si2 O69 W17 O77 159(7) . .
W20 O69 W17 O77 26(8) . .
W16 O69 W17 O77 -63(8) . .
Si2 O69 W17 O61 -52.8(16) . .
W20 O69 W17 O61 173.5(10) . .
W16 O69 W17 O61 84.4(9) . .
Si2 O69 W17 O78 38.3(16) . .
W20 O69 W17 O78 -95.4(11) . .
W16 O69 W17 O78 175.5(10) . .
Si2 O69 W17 O68 -141.0(16) . .
W20 O69 W17 O68 85.3(9) . .
W16 O69 W17 O68 -3.8(8) . .
Si2 O69 W17 O76 130.3(17) . .
W20 O69 W17 O76 -3.5(9) . .
W16 O69 W17 O76 -92.6(10) . .
W19 O72 W18 O71 171.1(19) . .
W19 O72 W18 O62 -8(4) . .
W19 O72 W18 O78 -90.8(18) . .
W19 O72 W18 O63 69.4(18) . .
W19 O72 W18 O70 -8.4(14) . .
W12 O62 W18 O71 -147(2) . .
W12 O62 W18 O72 32(4) . .
W12 O62 W18 O78 115(2) . .
W12 O62 W18 O63 -47(2) . .
W12 O62 W18 O70 32(2) . .
W17 O78 W18 O71 -137(5) . .
W17 O78 W18 O72 121(4) . .
W17 O78 W18 O62 -35(4) . .
W17 O78 W18 O63 29(7) . .
W17 O78 W18 O70 49(4) . .
W13 O63 W18 O71 -174(2) . .
W13 O63 W18 O72 -71.6(18) . .
W13 O63 W18 O62 84.8(17) . .
W13 O63 W18 O78 20(5) . .
W13 O63 W18 O70 -0.6(15) . .
Si2 O70 W18 O71 -137(13) . .
W19 O70 W18 O71 2(14) . .
W13 O70 W18 O71 91(13) . .
Si2 O70 W18 O72 -132.9(19) . .
W19 O70 W18 O72 6.3(11) . .
W13 O70 W18 O72 95.1(12) . .
Si2 O70 W18 O62 47.2(16) . .
W19 O70 W18 O62 -173.6(10) . .
W13 O70 W18 O62 -84.7(9) . .
Si2 O70 W18 O78 -40.9(16) . .
W19 O70 W18 O78 98.3(11) . .
W13 O70 W18 O78 -172.8(11) . .
Si2 O70 W18 O63 132.4(18) . .
W19 O70 W18 O63 -88.4(12) . .
W13 O70 W18 O63 0.4(11) . .
W14 O65 W19 O73 147(3) . .
W14 O65 W19 O64 49(3) . .
W14 O65 W19 O74 -110(3) . .
W14 O65 W19 O72 -23(4) . .
W14 O65 W19 O70 -29(3) . .
W13 O64 W19 O73 -179.6(17) . .
W13 O64 W19 O65 -77.0(17) . .
W13 O64 W19 O74 7(4) . .
W13 O64 W19 O72 76.7(18) . .
W13 O64 W19 O70 6.6(15) . .
W20 O74 W19 O73 125(4) . .
W20 O74 W19 O65 21(4) . .
W20 O74 W19 O64 -61(6) . .
W20 O74 W19 O72 -131(4) . .
W20 O74 W19 O70 -61(4) . .
W18 O72 W19 O73 -167.7(17) . .
W18 O72 W19 O65 2(4) . .
W18 O72 W19 O64 -70.1(18) . .
W18 O72 W19 O74 90.6(18) . .
W18 O72 W19 O70 8.4(15) . .
Si2 O70 W19 O73 165(9) . .
W18 O70 W19 O73 26(10) . .
W13 O70 W19 O73 -63(9) . .
Si2 O70 W19 O65 -49.9(17) . .
W18 O70 W19 O65 171.0(11) . .
W13 O70 W19 O65 81.9(10) . .
Si2 O70 W19 O64 -136.4(19) . .
W18 O70 W19 O64 84.4(12) . .
W13 O70 W19 O64 -4.6(10) . .
Si2 O70 W19 O74 43.6(17) . .
W18 O70 W19 O74 -95.6(11) . .
W13 O70 W19 O74 175.3(10) . .
Si2 O70 W19 O72 133.1(19) . .
W18 O70 W19 O72 -6.1(10) . .
W13 O70 W19 O72 -95.1(11) . .
W19 O74 W20 O75 -128(4) . .
W19 O74 W20 O66 -22(4) . .
W19 O74 W20 O76 132(4) . .
W19 O74 W20 O67 66(6) . .
W19 O74 W20 O69 61(4) . .
W15 O66 W20 O75 -147(2) . .
W15 O66 W20 O74 111(2) . .
W15 O66 W20 O76 18(4) . .
W15 O66 W20 O67 -50(2) . .
W15 O66 W20 O69 27(2) . .
W17 O76 W20 O75 170.0(15) . .
W17 O76 W20 O74 -88.9(16) . .
W17 O76 W20 O66 5(3) . .
W17 O76 W20 O67 73.3(15) . .
W17 O76 W20 O69 -4.7(13) . .
W16 O67 W20 O75 -179.3(14) . .
W16 O67 W20 O74 -13(4) . .
W16 O67 W20 O66 76.4(13) . .
W16 O67 W20 O76 -79.3(14) . .
W16 O67 W20 O69 -7.8(11) . .
Si2 O69 W20 O75 -163(5) . .
W17 O69 W20 O75 -28(6) . .
W16 O69 W20 O75 62(6) . .
Si2 O69 W20 O74 -42.0(15) . .
W17 O69 W20 O74 93.2(11) . .
W16 O69 W20 O74 -176.4(10) . .
Si2 O69 W20 O66 52.4(14) . .
W17 O69 W20 O66 -172.4(10) . .
W16 O69 W20 O66 -82.0(8) . .
Si2 O69 W20 O76 -131.7(17) . .
W17 O69 W20 O76 3.5(10) . .
W16 O69 W20 O76 93.9(10) . .
Si2 O69 W20 O67 139.8(15) . .
W17 O69 W20 O67 -85.0(10) . .
W16 O69 W20 O67 5.4(8) . .
